data_1569137
loop_
_publ_author_name
'Jin, Qiu-Yan'
'Liang, Yuan-Yuan'
'Zhang, Zhi-Hui'
'Meng, Liao'
'Geng, Jun-Shan'
'Hu, Kong-Qiu'
'Yu, Ji-Pan'
'Chai, Zhi-Fang'
'Mei, Lei'
'Shi, Wei-Qun'

_publ_section_title
;
 Colossal negative thermal expansion in a cucurbit[8]uril-enabled
 uranyl-organic polythreading framework <i>via</i> thermally induced
 relaxation.
;
_journal_issue 23
_journal_name_full 'Chemical science'
_journal_page_first 6330
_journal_page_last 6340
_journal_paper_doi 10.1039/d3sc01343j
_journal_volume 14
_journal_year 2023
_chemical_formula_moiety 'C156 H140 N44 O50 U6, C48 H48 N32 O16'
_chemical_formula_sum 'C204 H188 N76 O66 U6'
_chemical_formula_weight 6188.47
_space_group_crystal_system monoclinic
_space_group_IT_number 15
_space_group_name_Hall '-C 2yc'
_space_group_name_H-M_alt 'C 1 2/c 1'
_atom_sites_solution_hydrogens mixed
_audit_creation_date 2022-04-29
_audit_creation_method
;
Olex2 1.5
(compiled 2022.04.07 svn.rca3783a0 for OlexSys, GUI svn.r6498)
;
_audit_update_record
;
2022-11-10 deposited with the CCDC.	2023-05-09 downloaded from the CCDC.
;
_cell_angle_alpha 90
_cell_angle_beta 126.581(9)
_cell_angle_gamma 90
_cell_formula_units_Z 4
_cell_length_a 49.939(10)
_cell_length_b 17.159(3)
_cell_length_c 35.770(10)
_cell_measurement_reflns_used 8384
_cell_measurement_temperature 310.00
_cell_measurement_theta_max 27.477
_cell_measurement_theta_min 2.733
_cell_volume 24614(10)
_computing_cell_refinement 'SAINT V8.40B (?, 2016)'
_computing_data_reduction 'SAINT V8.40B (?, 2016)'
_computing_molecular_graphics 'Olex2 1.5 (Dolomanov et al., 2009)'
_computing_publication_material 'Olex2 1.5 (Dolomanov et al., 2009)'
_computing_structure_refinement 'SHELXL 2016/6 (Sheldrick, 2015)'
_computing_structure_solution 'SHELXT 2018/2 (Sheldrick, 2018)'
_diffrn_ambient_temperature 310.00
_diffrn_measured_fraction_theta_full 0.998
_diffrn_measured_fraction_theta_max 0.995
_diffrn_measurement_device_type 'Bruker APEX-III PHOTON'
_diffrn_measurement_method '\f and \w scans'
_diffrn_radiation_type MoK\a
_diffrn_radiation_wavelength 0.71076
_diffrn_reflns_av_R_equivalents 0.0428
_diffrn_reflns_av_unetI/netI 0.0365
_diffrn_reflns_Laue_measured_fraction_full 0.998
_diffrn_reflns_Laue_measured_fraction_max 0.995
_diffrn_reflns_limit_h_max 64
_diffrn_reflns_limit_h_min -64
_diffrn_reflns_limit_k_max 21
_diffrn_reflns_limit_k_min -22
_diffrn_reflns_limit_l_max 46
_diffrn_reflns_limit_l_min -46
_diffrn_reflns_number 151637
_diffrn_reflns_point_group_measured_fraction_full 0.998
_diffrn_reflns_point_group_measured_fraction_max 0.995
_diffrn_reflns_theta_full 25.243
_diffrn_reflns_theta_max 27.576
_diffrn_reflns_theta_min 2.438
_exptl_absorpt_coefficient_mu 4.029
_exptl_absorpt_correction_T_max 0.7456
_exptl_absorpt_correction_T_min 0.5976
_exptl_absorpt_correction_type multi-scan
_exptl_absorpt_process_details
;
SADABS-2016/2 (Bruker,2016/2) was used for absorption correction.
wR2(int) was 0.0762 before and 0.0569 after correction.
The Ratio of minimum to maximum transmission is 0.8015.
The \l/2 correction factor is Not present.
;
_exptl_crystal_colour yellow
_exptl_crystal_colour_primary yellow
_exptl_crystal_density_diffrn 1.670
_exptl_crystal_description block
_exptl_crystal_F_000 12096
_refine_diff_density_max 2.019
_refine_diff_density_min -2.834
_refine_diff_density_rms 0.111
_refine_ls_extinction_method none
_refine_ls_goodness_of_fit_ref 1.024
_refine_ls_hydrogen_treatment constr
_refine_ls_matrix_type full
_refine_ls_number_parameters 1595
_refine_ls_number_reflns 28361
_refine_ls_number_restraints 12
_refine_ls_restrained_S_all 1.026
_refine_ls_R_factor_all 0.0622
_refine_ls_R_factor_gt 0.0424
_refine_ls_shift/su_max 0.003
_refine_ls_shift/su_mean 0.000
_refine_ls_structure_factor_coef Fsqd
_refine_ls_weighting_details 'w=1/[\s^2^(Fo^2^)+(0.0513P)^2^+152.2775P] where P=(Fo^2^+2Fc^2^)/3'
_refine_ls_weighting_scheme calc
_refine_ls_wR_factor_gt 0.1061
_refine_ls_wR_factor_ref 0.1185
_reflns_Friedel_coverage 0.000
_reflns_number_gt 21778
_reflns_number_total 28361
_reflns_threshold_expression 'I > 2\s(I)'
_cod_data_source_file d3sc01343j2.cif
_cod_data_source_block U3bcbpy3CB8_310K_A
_cod_depositor_comments 'Adding full bibliography for 1569127--1569159.cif.'
_cod_database_code 1569137
_shelx_shelxl_version_number 2016/6
_shelx_space_group_comment
;
The symmetry employed for this shelxl refinement is uniquely defined
by the following loop, which should always be used as a source of
symmetry information in preference to the above space-group names.
They are only intended as comments.
;
_olex2_refinement_description
;
1. Fixed Uiso
 At 1.2 times of:
  All C(H) groups, All C(H,H) groups
 At 1.5 times of:
  All O(H,H) groups
2. Uiso/Uaniso restraints and constraints
Uanis(O17) \\sim Ueq: with sigma of 0.001 and sigma for terminal atoms of 0.002
Uanis(O17') \\sim Ueq: with sigma of 0.001 and sigma for terminal atoms of 0.002
3. Others
 Sof(O17')=Sof(H17C)=Sof(H17D)=1-FVAR(1)
 Sof(O17)=Sof(H17A)=Sof(H17B)=FVAR(1)
4.a Riding coordinates:
 O16(H16A,H16B), O17(H17A,H17B), O17'(H17C,H17D)
4.b Ternary CH refined with riding coordinates:
 C96(H96), C101(H101), C102(H102), C100(H100), C95(H95), C99(H99), C97(H97),
 C98(H98), C76(H76), C75(H75), C74(H74), C77(H77), C78(H78), C72(H72), C73(H73),
  C71(H71)
4.c Secondary CH2 refined with riding coordinates:
 C85(H85A,H85B), C88(H88A,H88B), C79(H79A,H79B), C90(H90A,H90B), C81(H81A,
 H81B), C92(H92A,H92B), C8(H8A,H8B), C26(H26A,H26B), C44(H44A,H44B), C94(H94A,
 H94B), C62(H62A,H62B), C83(H83A,H83B), C58(H58A,H58B), C64(H64A,H64B),
 C70(H70A,H70B), C66(H66A,H66B), C56(H56A,H56B), C68(H68A,H68B), C60(H60A,H60B)
4.d Aromatic/amide H refined with riding coordinates:
 C24(H24), C21(H21), C13(H13), C46(H46), C12(H12), C25(H25), C30(H30),
 C27(H27), C43(H43), C45(H45), C22(H22), C28(H28), C3(H3), C51(H51), C4(H4),
 C31(H31), C9(H9), C6(H6), C52(H52), C10(H10), C49(H49), C54(H54), C36(H36),
 C7(H7), C42(H42), C53(H53), C48(H48), C39(H39), C33(H33), C15(H15), C40(H40),
 C35(H35), C18(H18), C17(H17), C34(H34), C16(H16)
;
_olex2_submission_special_instructions 'No special instructions were received'

loop_
_space_group_symop_operation_xyz
'x, y, z'
'-x, y, -z+1/2'
'x+1/2, y+1/2, z'
'-x+1/2, y+1/2, -z+1/2'
'-x, -y, -z'
'x, -y, z-1/2'
'-x+1/2, -y+1/2, -z'
'x+1/2, -y+1/2, z-1/2'

loop_
_atom_site_label
_atom_site_type_symbol
_atom_site_fract_x
_atom_site_fract_y
_atom_site_fract_z
_atom_site_U_iso_or_equiv
_atom_site_adp_type
_atom_site_occupancy
_atom_site_site_symmetry_order
_atom_site_calc_flag
_atom_site_refinement_flags_posn
_atom_site_refinement_flags_adp
_atom_site_refinement_flags_occupancy
_atom_site_disorder_assembly
_atom_site_disorder_group
U1 U 0.32999(2) 0.36351(2) 0.84346(2) 0.03715(5) Uani 1 1 d . . . . .
U2 U 0.34327(2) 0.56754(2) 0.79095(2) 0.03913(6) Uani 1 1 d . . . . .
U3 U 0.40913(2) 0.42039(2) 0.86305(2) 0.06924(9) Uani 1 1 d . . . . .
O22 O 0.60979(13) 0.1764(3) 1.1125(2) 0.100(2) Uani 1 1 d . . . . .
O20 O 0.38954(12) -0.0479(4) 0.7983(2) 0.0896(17) Uani 1 1 d . . . . .
O21 O 0.41831(12) 0.1510(3) 0.8126(2) 0.0833(16) Uani 1 1 d . . . . .
O18 O 0.45094(10) 0.3149(3) 0.9068(2) 0.0788(16) Uani 1 1 d . . . . .
O19 O 0.46980(13) 0.3031(4) 1.0258(3) 0.116(2) Uani 1 1 d . . . . .
O33 O 0.29918(10) 0.1451(2) 0.39469(16) 0.0607(11) Uani 1 1 d . . . . .
O32 O 0.36562(13) 0.2601(3) 0.49838(18) 0.0754(14) Uani 1 1 d . . . . .
O31 O 0.39494(14) 0.2862(3) 0.61995(18) 0.0795(15) Uani 1 1 d . . . . .
O30 O 0.36876(13) 0.2071(3) 0.68887(18) 0.0715(13) Uani 1 1 d . . . . .
O26 O 0.27234(11) 0.4788(3) 0.61912(16) 0.0662(12) Uani 1 1 d . . . . .
O27 O 0.30660(12) 0.5707(3) 0.55966(17) 0.0721(13) Uani 1 1 d . . . . .
O28 O 0.27836(11) 0.5447(2) 0.44021(15) 0.0576(10) Uani 1 1 d . . . . .
O29 O 0.20852(12) 0.4262(2) 0.34287(17) 0.0614(11) Uani 1 1 d . . . . .
O6 O 0.42732(12) 0.4776(3) 0.9145(2) 0.096(2) Uani 1 1 d . . . . .
O5 O 0.39386(11) 0.3607(3) 0.8136(2) 0.0841(16) Uani 1 1 d . . . . .
O9 O 0.39645(12) 0.5321(3) 0.8178(2) 0.093(2) Uani 1 1 d . . . . .
O13 O 0.29311(9) 0.5634(2) 0.78328(15) 0.0512(9) Uani 1 1 d . . . . .
O2 O 0.33073(10) 0.4190(2) 0.88572(15) 0.0555(10) Uani 1 1 d . . . . .
O8 O 0.38750(9) 0.3384(2) 0.88951(16) 0.0578(11) Uani 1 1 d . . . . .
O10 O 0.33999(10) 0.2516(2) 0.88936(14) 0.0509(9) Uani 1 1 d . . . . .
O16 O 0.27547(10) 0.3041(3) 0.81654(15) 0.0648(12) Uani 1 1 d . . . . .
H16A H 0.277801 0.279551 0.838990 0.097 Uiso 1 1 d R U . . .
H16B H 0.270241 0.269061 0.796390 0.097 Uiso 1 1 d R U . . .
O12 O 0.28138(9) 0.4379(2) 0.78155(13) 0.0470(9) Uani 1 1 d . . . . .
O7 O 0.35598(9) 0.4586(2) 0.83229(15) 0.0544(11) Uani 1 1 d . . . . .
O1 O 0.32612(10) 0.3050(2) 0.79951(14) 0.0521(9) Uani 1 1 d . . . . .
O14 O 0.31342(9) 0.6870(2) 0.74147(14) 0.0498(9) Uani 1 1 d . . . . .
O15 O 0.35947(10) 0.6528(2) 0.75121(15) 0.0553(10) Uani 1 1 d . . . . .
O4 O 0.36105(11) 0.6297(2) 0.84013(14) 0.0613(11) Uani 1 1 d . . . . .
O3 O 0.32310(11) 0.5117(2) 0.73946(16) 0.0611(11) Uani 1 1 d . . . . .
O11 O 0.38327(14) 0.2871(3) 0.96037(18) 0.096(2) Uani 1 1 d . . . . .
O23 O 0.58047(14) 0.1650(4) 0.9840(3) 0.123(3) Uani 1 1 d . . . . .
N1 N 0.34039(12) -0.0873(3) 1.00889(18) 0.0476(11) Uani 1 1 d . . . . .
N26 N 0.38663(14) 0.4092(3) 0.58878(19) 0.0625(14) Uani 1 1 d . . . . .
N35 N 0.35244(13) 0.5261(3) 0.56587(17) 0.0546(12) Uani 1 1 d . . . . .
N36 N 0.35036(12) 0.5082(3) 0.62496(18) 0.0547(12) Uani 1 1 d . . . . .
N25 N 0.38696(13) 0.3949(3) 0.65065(18) 0.0571(13) Uani 1 1 d . . . . .
N24 N 0.36825(13) 0.3412(3) 0.69368(18) 0.0532(12) Uani 1 1 d . . . . .
N37 N 0.32857(12) 0.4488(3) 0.66281(17) 0.0502(11) Uani 1 1 d . . . . .
N38 N 0.29593(11) 0.3816(3) 0.67415(16) 0.0435(10) Uani 1 1 d . . . . .
N23 N 0.33380(11) 0.2724(3) 0.70052(17) 0.0464(11) Uani 1 1 d . . . . .
N22 N 0.48014(17) -0.1938(5) 0.8530(3) 0.101(3) Uani 1 1 d . . . . .
N11 N 0.42222(15) -0.1545(5) 0.8149(3) 0.091(2) Uani 1 1 d . . . . .
N12 N 0.42946(17) -0.0502(6) 0.7852(3) 0.096(2) Uani 1 1 d . . . . .
N21 N 0.48775(18) -0.0883(6) 0.8226(3) 0.101(3) Uani 1 1 d . . . . .
N20 N 0.50523(18) 0.0435(6) 0.8242(3) 0.099(2) Uani 1 1 d . . . . .
N13 N 0.44828(15) 0.0824(5) 0.7939(2) 0.085(2) Uani 1 1 d . . . . .
N14 N 0.46853(14) 0.1947(4) 0.8307(2) 0.0808(19) Uani 1 1 d . . . . .
N19 N 0.52463(16) 0.1561(5) 0.8594(3) 0.096(2) Uani 1 1 d . . . . .
N18 N 0.54484(16) 0.2453(4) 0.9226(4) 0.100(3) Uani 1 1 d . . . . .
N7 N 0.48962(13) 0.2899(4) 0.8926(3) 0.081(2) Uani 1 1 d . . . . .
N8 N 0.50677(14) 0.3415(4) 0.9600(3) 0.090(2) Uani 1 1 d . . . . .
N17 N 0.56017(15) 0.2797(4) 0.9929(3) 0.099(3) Uani 1 1 d . . . . .
N16 N 0.57250(14) 0.2748(4) 1.0674(3) 0.092(2) Uani 1 1 d . . . . .
N9 N 0.51889(14) 0.3344(4) 1.0365(3) 0.092(2) Uani 1 1 d . . . . .
N10 N 0.52182(16) 0.2802(4) 1.0954(3) 0.096(2) Uani 1 1 d . . . . .
N15 N 0.57889(15) 0.2381(4) 1.1319(3) 0.095(3) Uani 1 1 d . . . . .
C23 C 0.17162(13) 0.5763(3) 0.70200(19) 0.0480(13) Uani 1 1 d . . . . .
C24 C 0.19284(13) 0.6208(3) 0.69874(19) 0.0467(13) Uani 1 1 d . . . . .
H24 H 0.185203 0.666889 0.681746 0.056 Uiso 1 1 calc R U . . .
N4 N -0.02558(17) 0.5062(6) 0.4022(2) 0.094(2) Uani 1 1 d . . . . .
C20 C 0.23683(12) 0.5292(3) 0.74467(17) 0.0370(10) Uani 1 1 d . . . . .
C96 C 0.35181(14) 0.4004(3) 0.7026(2) 0.0474(13) Uani 1 1 d . . . . .
H96 H 0.367813 0.431521 0.730277 0.057 Uiso 1 1 calc R U . . .
C101 C 0.26569(13) 0.3222(3) 0.33494(19) 0.0444(12) Uani 1 1 d . . . . .
H101 H 0.271037 0.339655 0.314006 0.053 Uiso 1 1 calc R U . . .
C19 C 0.27237(13) 0.5072(3) 0.77175(15) 0.0399(11) Uani 1 1 d . . . . .
O24 O 0.56088(14) 0.0508(4) 0.8878(2) 0.107(2) Uani 1 1 d . . . . .
O25 O 0.53378(14) -0.1474(4) 0.8891(3) 0.121(3) Uani 1 1 d . . . . .
C38 C 0.33328(14) 0.7691(3) 0.70856(18) 0.0453(12) Uani 1 1 d . . . . .
C102 C 0.23512(13) 0.2678(3) 0.3099(2) 0.0435(12) Uani 1 1 d . . . . .
H102 H 0.226004 0.260551 0.277108 0.052 Uiso 1 1 calc R U . . .
C37 C 0.33514(13) 0.6987(3) 0.73481(18) 0.0445(12) Uani 1 1 d . . . . .
C29 C 0.06218(13) 0.5648(4) 0.5388(2) 0.0508(14) Uani 1 1 d . . . . .
C86 C 0.28166(14) 0.1996(3) 0.3705(2) 0.0472(13) Uani 1 1 d . . . . .
C21 C 0.21531(13) 0.4829(3) 0.7476(2) 0.0483(13) Uani 1 1 d . . . . .
H21 H 0.222718 0.435660 0.763419 0.058 Uiso 1 1 calc R U . . .
C50 C 0.28414(16) 0.8274(3) 0.4606(2) 0.0540(14) Uani 1 1 d . . . . .
C93 C 0.29638(14) 0.4409(3) 0.6490(2) 0.0477(13) Uani 1 1 d . . . . .
C1 C 0.36210(15) 0.2388(3) 0.9331(2) 0.0547(15) Uani 1 1 d . . . . .
C13 C 0.30801(16) -0.0720(3) 0.9787(2) 0.0536(14) Uani 1 1 d . . . . .
H13 H 0.300260 -0.047834 0.950647 0.064 Uiso 1 1 calc R U . . .
C46 C 0.32814(16) 0.8810(4) 0.5383(2) 0.0561(15) Uani 1 1 d . . . . .
H46 H 0.343877 0.865157 0.533868 0.067 Uiso 1 1 calc R U . . .
C12 C 0.28594(15) -0.0909(4) 0.9877(2) 0.0516(14) Uani 1 1 d . . . . .
H12 H 0.263454 -0.079222 0.966003 0.062 Uiso 1 1 calc R U . . .
C100 C 0.33355(14) 0.4311(3) 0.43229(19) 0.0446(12) Uani 1 1 d . . . . .
H100 H 0.340129 0.451334 0.413218 0.053 Uiso 1 1 calc R U . . .
C25 C 0.22524(13) 0.5982(3) 0.72025(19) 0.0430(12) Uani 1 1 d . . . . .
H25 H 0.239533 0.629710 0.718349 0.052 Uiso 1 1 calc R U . . .
C32 C 0.03257(14) 0.5456(4) 0.4900(2) 0.0554(15) Uani 1 1 d . . . . .
C95 C 0.32873(13) 0.3517(3) 0.70910(19) 0.0433(12) Uani 1 1 d . . . . .
H95 H 0.334687 0.357757 0.740472 0.052 Uiso 1 1 calc R U . . .
C2 C 0.36171(14) 0.1597(3) 0.9497(2) 0.0469(13) Uani 1 1 d . . . . .
C30 C 0.06824(15) 0.6392(3) 0.5568(2) 0.0610(17) Uani 1 1 d . . . . .
H30 H 0.055434 0.680876 0.537798 0.073 Uiso 1 1 calc R U . . .
C85 C 0.32682(14) 0.2948(4) 0.3995(2) 0.0557(15) Uani 1 1 d . . . . .
H85A H 0.331250 0.318527 0.379043 0.067 Uiso 1 1 calc R U . . .
H85B H 0.339988 0.247514 0.411985 0.067 Uiso 1 1 calc R U . . .
C27 C 0.10815(14) 0.5195(3) 0.6130(2) 0.0582(16) Uani 1 1 d . . . . .
H27 H 0.122244 0.479368 0.632120 0.070 Uiso 1 1 calc R U . . .
C43 C 0.30938(16) 0.8249(3) 0.6942(2) 0.0543(14) Uani 1 1 d . . . . .
H43 H 0.293790 0.819358 0.700298 0.065 Uiso 1 1 calc R U . . .
C45 C 0.33833(18) 0.9177(4) 0.5782(2) 0.0589(16) Uani 1 1 d . . . . .
H45 H 0.360868 0.928167 0.600432 0.071 Uiso 1 1 calc R U . . .
C5 C 0.36258(14) 0.0084(3) 0.9803(2) 0.0486(13) Uani 1 1 d . . . . .
C47 C 0.29490(16) 0.8668(3) 0.5041(2) 0.0519(14) Uani 1 1 d . . . . .
C87 C 0.22405(15) 0.3784(3) 0.3372(2) 0.0487(13) Uani 1 1 d . . . . .
C11 C 0.29669(17) -0.1272(3) 1.0290(2) 0.0533(14) Uani 1 1 d . . . . .
C22 C 0.18285(14) 0.5070(4) 0.7269(2) 0.0537(14) Uani 1 1 d . . . . .
H22 H 0.168632 0.476847 0.729678 0.064 Uiso 1 1 calc R U . . .
C88 C 0.27307(15) 0.4596(3) 0.36740(19) 0.0505(13) Uani 1 1 d . . . . .
H88A H 0.281074 0.473772 0.349387 0.061 Uiso 1 1 calc R U . . .
H88B H 0.257553 0.499721 0.362446 0.061 Uiso 1 1 calc R U . . .
C28 C 0.08378(14) 0.5049(4) 0.5677(2) 0.0561(15) Uani 1 1 d . . . . .
H28 H 0.081330 0.455106 0.555694 0.067 Uiso 1 1 calc R U . . .
C99 C 0.35614(14) 0.4625(4) 0.4818(2) 0.0494(13) Uani 1 1 d . . . . .
H99 H 0.374545 0.493347 0.486880 0.059 Uiso 1 1 calc R U . . .
C79 C 0.32387(14) 0.2065(3) 0.7151(2) 0.0496(13) Uani 1 1 d . . . . .
H79A H 0.335263 0.160242 0.715728 0.060 Uiso 1 1 calc R U . . .
H79B H 0.331006 0.215784 0.746614 0.060 Uiso 1 1 calc R U . . .
C84 C 0.35753(15) 0.3263(4) 0.4836(2) 0.0536(15) Uani 1 1 d . . . . .
C89 C 0.30185(14) 0.5083(3) 0.4469(2) 0.0456(12) Uani 1 1 d . . . . .
C3 C 0.38617(15) 0.1373(4) 0.9961(2) 0.0551(15) Uani 1 1 d . . . . .
H3 H 0.402296 0.173028 1.016916 0.066 Uiso 1 1 calc R U . . .
C51 C 0.3007(2) 0.7610(4) 0.4620(3) 0.0685(19) Uani 1 1 d . . . . .
H51 H 0.317621 0.739054 0.490334 0.082 Uiso 1 1 calc R U . . .
C4 C 0.38659(14) 0.0633(3) 1.0111(2) 0.0527(14) Uani 1 1 d . . . . .
H4 H 0.402940 0.049455 1.041874 0.063 Uiso 1 1 calc R U . . .
C31 C 0.09318(15) 0.6508(4) 0.6028(2) 0.0605(17) Uani 1 1 d . . . . .
H31 H 0.096978 0.700837 0.614953 0.073 Uiso 1 1 calc R U . . .
C9 C 0.35167(19) -0.1203(4) 1.0494(3) 0.0704(19) Uani 1 1 d . . . . .
H9 H 0.374329 -0.130664 1.070721 0.084 Uiso 1 1 calc R U . . .
C91 C 0.33353(16) 0.5382(3) 0.5808(2) 0.0533(14) Uani 1 1 d . . . . .
C90 C 0.34517(18) 0.5626(3) 0.5239(2) 0.0584(16) Uani 1 1 d . . . . .
H90A H 0.328064 0.601852 0.513305 0.070 Uiso 1 1 calc R U . . .
H90B H 0.365089 0.588963 0.531679 0.070 Uiso 1 1 calc R U . . .
C81 C 0.39593(15) 0.3593(4) 0.6932(2) 0.0589(16) Uani 1 1 d . . . . .
H81A H 0.408159 0.311688 0.698272 0.071 Uiso 1 1 calc R U . . .
H81B H 0.410761 0.394216 0.718874 0.071 Uiso 1 1 calc R U . . .
C6 C 0.33871(15) 0.0301(3) 0.9343(2) 0.0514(14) Uani 1 1 d . . . . .
H6 H 0.322987 -0.006045 0.913137 0.062 Uiso 1 1 calc R U . . .
C52 C 0.2916(2) 0.7283(4) 0.4208(3) 0.073(2) Uani 1 1 d . . . . .
H52 H 0.302357 0.683119 0.422049 0.087 Uiso 1 1 calc R U . . .
N3 N 0.11248(10) 0.5920(3) 0.63111(17) 0.0502(12) Uani 1 1 d . . . . .
N6 N 0.26839(15) 0.7580(4) 0.3800(2) 0.0677(15) Uani 1 1 d . . . . .
C10 C 0.3302(2) -0.1394(4) 1.0600(3) 0.0709(19) Uani 1 1 d . . . . .
H10 H 0.338684 -0.161001 1.088863 0.085 Uiso 1 1 calc R U . . .
C92 C 0.33927(16) 0.5194(3) 0.6536(2) 0.0550(14) Uani 1 1 d . . . . .
H92A H 0.320936 0.556257 0.638348 0.066 Uiso 1 1 calc R U . . .
H92B H 0.357333 0.542125 0.682993 0.066 Uiso 1 1 calc R U . . .
C14 C 0.2724(2) -0.1544(4) 1.0373(3) 0.0639(18) Uani 1 1 d . . . . .
C49 C 0.2838(2) 0.9273(4) 0.5538(3) 0.0641(18) Uani 1 1 d . . . . .
H49 H 0.268771 0.942804 0.559680 0.077 Uiso 1 1 calc R U . . .
C54 C 0.25937(17) 0.8573(4) 0.4176(2) 0.0656(18) Uani 1 1 d . . . . .
H54 H 0.247313 0.900940 0.414996 0.079 Uiso 1 1 calc R U . . .
C82 C 0.38986(16) 0.3554(4) 0.6196(2) 0.0598(16) Uani 1 1 d . . . . .
N2 N 0.2256(3) -0.2155(5) 1.0486(4) 0.111(3) Uani 1 1 d . . . . .
C55 C 0.48019(16) 0.3159(4) 0.9182(3) 0.076(2) Uani 1 1 d . . . . .
C41 C 0.33144(18) 0.8998(4) 0.6617(2) 0.0562(15) Uani 1 1 d . . . . .
C36 C 0.00447(16) 0.5916(4) 0.4682(2) 0.0691(19) Uani 1 1 d . . . . .
H36 H 0.004201 0.637083 0.482094 0.083 Uiso 1 1 calc R U . . .
C8 C 0.36414(17) -0.0735(3) 0.9967(3) 0.0571(16) Uani 1 1 d . . . . .
H8A H 0.386687 -0.084099 1.023821 0.069 Uiso 1 1 calc R U . . .
H8B H 0.359016 -0.109753 0.972418 0.069 Uiso 1 1 calc R U . . .
C26 C 0.13677(14) 0.6051(4) 0.6817(2) 0.0615(17) Uani 1 1 d . . . . .
H26A H 0.128843 0.579128 0.697466 0.074 Uiso 1 1 calc R U . . .
H26B H 0.137792 0.660509 0.687836 0.074 Uiso 1 1 calc R U . . .
C7 C 0.33816(15) 0.1051(3) 0.9197(2) 0.0520(14) Uani 1 1 d . . . . .
H7 H 0.321599 0.119043 0.888955 0.062 Uiso 1 1 calc R U . . .
C63 C 0.58965(18) 0.2251(5) 1.1059(4) 0.086(3) Uani 1 1 d . . . . .
C80 C 0.35832(15) 0.2674(4) 0.6938(2) 0.0544(14) Uani 1 1 d . . . . .
C97 C 0.38280(15) 0.4779(4) 0.6425(2) 0.0540(14) Uani 1 1 d . . . . .
H97 H 0.400631 0.507200 0.669719 0.065 Uiso 1 1 calc R U . . .
C42 C 0.30865(19) 0.8894(4) 0.6707(2) 0.0626(17) Uani 1 1 d . . . . .
H42 H 0.292215 0.926915 0.660698 0.075 Uiso 1 1 calc R U . . .
C53 C 0.25277(18) 0.8213(5) 0.3785(3) 0.074(2) Uani 1 1 d . . . . .
H53 H 0.236469 0.842646 0.349526 0.089 Uiso 1 1 calc R U . . .
C98 C 0.38406(16) 0.4882(4) 0.6003(2) 0.0578(15) Uani 1 1 d . . . . .
H98 H 0.403088 0.520063 0.608261 0.069 Uiso 1 1 calc R U . . .
C44 C 0.3286(2) 0.9693(4) 0.6332(2) 0.070(2) Uani 1 1 d . . . . .
H44A H 0.313149 1.007311 0.630338 0.085 Uiso 1 1 calc R U . . .
H44B H 0.350215 0.994034 0.648096 0.085 Uiso 1 1 calc R U . . .
C48 C 0.27217(17) 0.8930(4) 0.5123(3) 0.0611(16) Uani 1 1 d . . . . .
H48 H 0.249361 0.887037 0.489525 0.073 Uiso 1 1 calc R U . . .
C39 C 0.35713(17) 0.7791(4) 0.7002(2) 0.0660(18) Uani 1 1 d . . . . .
H39 H 0.373605 0.741747 0.710134 0.079 Uiso 1 1 calc R U . . .
C33 C 0.03079(18) 0.4812(5) 0.4667(2) 0.079(2) Uani 1 1 d . . . . .
H33 H 0.049197 0.448562 0.479751 0.095 Uiso 1 1 calc R U . . .
C94 C 0.26972(15) 0.3771(3) 0.6804(2) 0.0493(13) Uani 1 1 d . . . . .
H94A H 0.279564 0.383305 0.713134 0.059 Uiso 1 1 calc R U . . .
H94B H 0.254241 0.419748 0.663641 0.059 Uiso 1 1 calc R U . . .
C76 C 0.53683(18) 0.3398(5) 0.9629(4) 0.093(3) Uani 1 1 d . . . . .
H76 H 0.547451 0.391148 0.970246 0.111 Uiso 1 1 calc R U . . .
C57 C 0.5003(2) 0.3056(5) 1.0503(4) 0.095(3) Uani 1 1 d . . . . .
C15 C 0.2807(2) -0.2126(5) 1.0694(3) 0.084(2) Uani 1 1 d . . . . .
H15 H 0.302288 -0.232555 1.088419 0.101 Uiso 1 1 calc R U . . .
C75 C 0.52425(17) 0.3116(5) 0.9138(4) 0.094(3) Uani 1 1 d . . . . .
H75 H 0.525974 0.352267 0.896074 0.112 Uiso 1 1 calc R U . . .
C62 C 0.46588(18) 0.2742(5) 0.8438(3) 0.094(3) Uani 1 1 d . . . . .
H62A H 0.469125 0.311420 0.826383 0.113 Uiso 1 1 calc R U . . .
H62B H 0.443574 0.281740 0.835050 0.113 Uiso 1 1 calc R U . . .
C40 C 0.3559(2) 0.8447(5) 0.6772(3) 0.077(2) Uani 1 1 d . . . . .
H40 H 0.371940 0.851958 0.672023 0.093 Uiso 1 1 calc R U . . .
C59 C 0.41147(18) -0.0800(5) 0.7997(3) 0.078(2) Uani 1 1 d . . . . .
C83 C 0.39555(17) 0.3905(5) 0.5583(2) 0.073(2) Uani 1 1 d . . . . .
H83A H 0.412392 0.427033 0.563920 0.087 Uiso 1 1 calc R U . . .
H83B H 0.405354 0.338812 0.566036 0.087 Uiso 1 1 calc R U . . .
C61 C 0.44243(18) 0.1428(6) 0.8128(3) 0.077(2) Uani 1 1 d . . . . .
C35 C -0.0236(2) 0.5683(6) 0.4245(3) 0.090(3) Uani 1 1 d . . . . .
H35 H -0.042446 0.599840 0.410262 0.108 Uiso 1 1 calc R U . . .
C74 C 0.4913(2) 0.1739(7) 0.8196(4) 0.104(3) Uani 1 1 d . . . . .
H74 H 0.491257 0.213030 0.799647 0.124 Uiso 1 1 calc R U . . .
C18 C 0.2405(2) -0.1252(5) 1.0129(3) 0.083(2) Uani 1 1 d . . . . .
H18 H 0.234069 -0.084026 0.992216 0.100 Uiso 1 1 calc R U . . .
C58 C 0.40353(19) -0.2098(6) 0.8209(4) 0.104(3) Uani 1 1 d . . . . .
H58A H 0.397926 -0.253755 0.800364 0.125 Uiso 1 1 calc R U . . .
H58B H 0.382827 -0.185711 0.811590 0.125 Uiso 1 1 calc R U . . .
C65 C 0.56387(18) 0.2229(5) 0.9693(4) 0.097(3) Uani 1 1 d . . . . .
C77 C 0.55419(18) 0.3322(5) 1.0740(4) 0.100(3) Uani 1 1 d . . . . .
H77 H 0.564246 0.384036 1.080130 0.120 Uiso 1 1 calc R U . . .
C64 C 0.58512(18) 0.2888(6) 1.0415(4) 0.109(4) Uani 1 1 d . . . . .
H64A H 0.603249 0.252832 1.051600 0.131 Uiso 1 1 calc R U . . .
H64B H 0.594002 0.341302 1.047709 0.131 Uiso 1 1 calc R U . . .
C67 C 0.5327(2) 0.0801(6) 0.8598(4) 0.093(3) Uani 1 1 d . . . . .
C69 C 0.5039(2) -0.1432(7) 0.8584(4) 0.102(3) Uani 1 1 d . . . . .
C70 C 0.4896(2) -0.2669(7) 0.8770(4) 0.120(4) Uani 1 1 d . . . . .
H70A H 0.481259 -0.308419 0.854152 0.144 Uiso 1 1 calc R U . . .
H70B H 0.513790 -0.270295 0.896957 0.144 Uiso 1 1 calc R U . . .
C78 C 0.55637(19) 0.3017(5) 1.1161(4) 0.104(3) Uani 1 1 d . . . . .
H78 H 0.564581 0.341656 1.140235 0.124 Uiso 1 1 calc R U . . .
C17 C 0.2180(3) -0.1575(6) 1.0192(4) 0.101(3) Uani 1 1 d . . . . .
H17 H 0.196475 -0.137388 1.002014 0.122 Uiso 1 1 calc R U . . .
C34 C 0.0017(2) 0.4640(6) 0.4238(3) 0.098(3) Uani 1 1 d . . . . .
H34 H 0.001349 0.419059 0.408916 0.118 Uiso 1 1 calc R U . . .
C16 C 0.2560(3) -0.2402(6) 1.0725(4) 0.106(4) Uani 1 1 d . . . . .
H16 H 0.261770 -0.280191 1.093610 0.127 Uiso 1 1 calc R U . . .
C72 C 0.4524(2) -0.1060(7) 0.7884(3) 0.105(3) Uani 1 1 d . . . . .
H72 H 0.447023 -0.117233 0.757738 0.126 Uiso 1 1 calc R U . . .
C66 C 0.5488(2) 0.2138(6) 0.8888(4) 0.113(4) Uani 1 1 d . . . . .
H66A H 0.547335 0.255941 0.869547 0.136 Uiso 1 1 calc R U . . .
H66B H 0.570880 0.191024 0.905001 0.136 Uiso 1 1 calc R U . . .
C73 C 0.4773(2) 0.0954(7) 0.7942(3) 0.103(3) Uani 1 1 d . . . . .
H73 H 0.471233 0.097260 0.762678 0.123 Uiso 1 1 calc R U . . .
C56 C 0.50504(19) 0.3783(5) 0.9942(4) 0.103(3) Uani 1 1 d . . . . .
H56A H 0.481830 0.389374 0.980450 0.124 Uiso 1 1 calc R U . . .
H56B H 0.516622 0.427868 1.002379 0.124 Uiso 1 1 calc R U . . .
C68 C 0.5056(3) -0.0378(8) 0.8126(4) 0.119(4) Uani 1 1 d . . . . .
H68A H 0.495805 -0.041546 0.779734 0.142 Uiso 1 1 calc R U . . .
H68B H 0.528501 -0.055418 0.829985 0.142 Uiso 1 1 calc R U . . .
C60 C 0.4230(2) 0.0263(7) 0.7642(3) 0.099(3) Uani 1 1 d . . . . .
H60A H 0.421214 0.021746 0.735760 0.119 Uiso 1 1 calc R U . . .
H60B H 0.401812 0.045119 0.755938 0.119 Uiso 1 1 calc R U . . .
C71 C 0.4469(2) -0.1794(7) 0.8094(4) 0.111(4) Uani 1 1 d . . . . .
H71 H 0.439150 -0.224206 0.788330 0.133 Uiso 1 1 calc R U . . .
N5 N 0.31627(15) 0.9390(3) 0.58593(18) 0.0551(13) Uani 1 1 d . . . . .
N30 N 0.24847(11) 0.1956(3) 0.33586(17) 0.0467(11) Uani 1 1 d . . . . .
N31 N 0.21159(11) 0.3078(3) 0.31455(16) 0.0452(10) Uani 1 1 d . . . . .
N32 N 0.25540(12) 0.3868(3) 0.35003(16) 0.0475(11) Uani 1 1 d . . . . .
N29 N 0.29212(12) 0.2744(3) 0.37243(17) 0.0485(11) Uani 1 1 d . . . . .
N28 N 0.33773(12) 0.3479(3) 0.43768(18) 0.0496(11) Uani 1 1 d . . . . .
N33 N 0.30067(12) 0.4589(3) 0.41552(16) 0.0460(10) Uani 1 1 d . . . . .
N34 N 0.33420(12) 0.5094(3) 0.48639(16) 0.0503(11) Uani 1 1 d . . . . .
N27 N 0.36805(13) 0.3924(3) 0.50984(18) 0.0589(13) Uani 1 1 d . . . . .
O17 O 0.4590(2) 0.4477(6) 0.8592(4) 0.048(3) Uani 0.424(18) 1 d . U P A 1
H17A H 0.467087 0.506610 0.864598 0.071 Uiso 0.424(18) 1 d R U P A 1
H17B H 0.454957 0.442450 0.825288 0.071 Uiso 0.424(18) 1 d R U P A 1
O17' O 0.4699(2) 0.4809(6) 0.8815(4) 0.070(3) Uani 0.576(18) 1 d . U P A 2
H17C H 0.493536 0.493177 0.914214 0.105 Uiso 0.576(18) 1 d R U P A 2
H17D H 0.472906 0.494297 0.854714 0.105 Uiso 0.576(18) 1 d R U P A 2

loop_
_atom_site_aniso_label
_atom_site_aniso_U_11
_atom_site_aniso_U_22
_atom_site_aniso_U_33
_atom_site_aniso_U_23
_atom_site_aniso_U_13
_atom_site_aniso_U_12
U1 0.03141(9) 0.02706(9) 0.04830(11) 0.00356(7) 0.02122(8) 0.00187(7)
U2 0.03157(9) 0.02669(9) 0.05218(12) 0.00469(7) 0.02120(9) 0.00156(7)
U3 0.03079(11) 0.05099(14) 0.1090(2) 0.03708(14) 0.03251(13) 0.01208(9)
O22 0.054(3) 0.071(3) 0.151(6) -0.004(4) 0.049(4) 0.006(3)
O20 0.042(3) 0.106(4) 0.098(4) -0.009(3) 0.029(3) -0.003(3)
O21 0.049(3) 0.108(4) 0.096(4) 0.019(3) 0.044(3) 0.002(3)
O18 0.034(2) 0.061(3) 0.120(4) 0.034(3) 0.034(3) 0.0159(19)
O19 0.043(3) 0.125(5) 0.142(6) -0.019(4) 0.036(3) 0.006(3)
O33 0.050(2) 0.047(2) 0.083(3) 0.017(2) 0.038(2) 0.0145(19)
O32 0.091(4) 0.067(3) 0.087(3) 0.035(3) 0.063(3) 0.040(3)
O31 0.093(4) 0.074(3) 0.083(3) 0.024(3) 0.059(3) 0.041(3)
O30 0.084(3) 0.057(3) 0.100(4) 0.010(2) 0.069(3) 0.024(2)
O26 0.056(3) 0.053(3) 0.074(3) 0.019(2) 0.030(2) 0.013(2)
O27 0.069(3) 0.072(3) 0.068(3) 0.019(2) 0.037(3) 0.030(2)
O28 0.066(3) 0.048(2) 0.061(3) 0.0050(19) 0.039(2) 0.012(2)
O29 0.069(3) 0.045(2) 0.082(3) 0.002(2) 0.051(3) 0.014(2)
O6 0.053(3) 0.048(3) 0.115(4) 0.005(3) 0.010(3) -0.015(2)
O5 0.046(3) 0.093(4) 0.099(4) 0.041(3) 0.035(3) 0.019(2)
O9 0.053(3) 0.072(3) 0.156(5) 0.069(3) 0.063(3) 0.029(2)
O13 0.040(2) 0.045(2) 0.068(3) -0.0025(18) 0.032(2) 0.0009(16)
O2 0.049(2) 0.042(2) 0.059(2) -0.0046(18) 0.023(2) 0.0052(17)
O8 0.035(2) 0.039(2) 0.086(3) 0.019(2) 0.029(2) 0.0080(16)
O10 0.048(2) 0.041(2) 0.054(2) 0.0101(17) 0.026(2) -0.0011(17)
O16 0.045(2) 0.078(3) 0.059(3) 0.013(2) 0.024(2) -0.012(2)
O12 0.0346(19) 0.041(2) 0.053(2) 0.0098(16) 0.0197(17) 0.0082(15)
O7 0.0295(18) 0.0373(19) 0.082(3) 0.0247(19) 0.0252(19) 0.0077(15)
O1 0.060(2) 0.039(2) 0.060(2) 0.0034(17) 0.038(2) 0.0061(18)
O14 0.044(2) 0.043(2) 0.059(2) 0.0116(17) 0.0288(19) 0.0066(16)
O15 0.048(2) 0.051(2) 0.067(3) 0.0192(19) 0.034(2) 0.0115(18)
O4 0.056(2) 0.051(2) 0.051(2) 0.0015(18) 0.018(2) -0.0116(19)
O3 0.070(3) 0.046(2) 0.074(3) -0.017(2) 0.047(2) -0.011(2)
O11 0.090(4) 0.056(3) 0.070(3) 0.007(2) 0.008(3) -0.034(3)
O23 0.053(3) 0.087(4) 0.218(8) 0.033(5) 0.075(4) 0.026(3)
N1 0.056(3) 0.035(2) 0.065(3) 0.010(2) 0.043(3) 0.008(2)
N26 0.066(3) 0.074(4) 0.062(3) 0.023(3) 0.046(3) 0.026(3)
N35 0.055(3) 0.058(3) 0.050(3) 0.015(2) 0.031(3) 0.015(2)
N36 0.051(3) 0.059(3) 0.057(3) 0.015(2) 0.034(3) 0.015(2)
N25 0.055(3) 0.066(3) 0.057(3) 0.017(2) 0.037(3) 0.019(3)
N24 0.055(3) 0.053(3) 0.065(3) 0.012(2) 0.043(3) 0.014(2)
N37 0.056(3) 0.046(3) 0.055(3) 0.010(2) 0.036(3) 0.009(2)
N38 0.042(2) 0.039(2) 0.048(3) 0.0004(19) 0.026(2) 0.0047(18)
N23 0.047(3) 0.042(2) 0.059(3) 0.005(2) 0.036(2) 0.009(2)
N22 0.052(4) 0.110(6) 0.112(6) -0.033(5) 0.033(4) 0.004(4)
N11 0.038(3) 0.105(6) 0.095(5) -0.027(4) 0.020(3) -0.010(3)
N12 0.053(4) 0.134(7) 0.082(5) -0.035(5) 0.030(4) -0.007(4)
N21 0.055(4) 0.131(7) 0.105(6) -0.042(5) 0.041(4) -0.011(4)
N20 0.062(4) 0.132(7) 0.106(6) -0.016(5) 0.052(4) 0.000(4)
N13 0.049(3) 0.128(6) 0.071(4) 0.009(4) 0.033(3) -0.003(4)
N14 0.044(3) 0.102(5) 0.092(5) 0.024(4) 0.038(3) 0.004(3)
N19 0.051(4) 0.105(6) 0.129(6) 0.015(5) 0.052(4) 0.005(4)
N18 0.046(4) 0.074(4) 0.172(8) -0.001(5) 0.061(5) 0.002(3)
N7 0.033(3) 0.069(4) 0.121(6) 0.024(4) 0.035(4) 0.005(3)
N8 0.034(3) 0.061(4) 0.142(6) 0.000(4) 0.035(4) 0.007(3)
N17 0.046(4) 0.081(5) 0.157(7) 0.018(5) 0.054(5) 0.025(3)
N16 0.035(3) 0.073(4) 0.137(6) -0.006(4) 0.035(4) -0.001(3)
N9 0.039(3) 0.059(4) 0.136(6) -0.007(4) 0.029(4) 0.005(3)
N10 0.045(3) 0.095(5) 0.116(6) -0.027(4) 0.032(4) 0.005(3)
N15 0.038(3) 0.066(4) 0.138(7) -0.020(4) 0.029(4) -0.008(3)
C23 0.028(2) 0.050(3) 0.045(3) -0.011(2) 0.010(2) 0.004(2)
C24 0.041(3) 0.035(3) 0.044(3) 0.000(2) 0.014(2) 0.010(2)
N4 0.061(4) 0.133(7) 0.057(4) -0.006(4) 0.019(3) 0.000(4)
C20 0.030(2) 0.035(2) 0.036(3) -0.0014(19) 0.014(2) 0.0002(19)
C96 0.051(3) 0.052(3) 0.046(3) 0.002(2) 0.033(3) 0.003(3)
C101 0.044(3) 0.046(3) 0.046(3) 0.007(2) 0.028(3) 0.005(2)
C19 0.041(3) 0.033(2) 0.019(2) 0.0031(17) 0.004(2) 0.005(2)
O24 0.059(3) 0.122(5) 0.128(5) -0.014(4) 0.050(4) 0.012(3)
O25 0.050(3) 0.144(6) 0.141(6) -0.035(5) 0.041(4) -0.004(3)
C38 0.049(3) 0.047(3) 0.037(3) 0.007(2) 0.024(2) 0.005(2)
C102 0.046(3) 0.039(3) 0.049(3) 0.004(2) 0.030(3) 0.005(2)
C37 0.041(3) 0.038(3) 0.040(3) 0.002(2) 0.017(2) 0.000(2)
C29 0.033(3) 0.060(4) 0.050(3) -0.002(3) 0.020(3) 0.005(2)
C86 0.049(3) 0.042(3) 0.061(3) 0.003(2) 0.038(3) 0.007(2)
C21 0.035(3) 0.046(3) 0.054(3) 0.010(2) 0.021(3) 0.005(2)
C50 0.064(4) 0.046(3) 0.063(4) 0.006(3) 0.043(3) 0.006(3)
C93 0.048(3) 0.040(3) 0.053(3) -0.002(2) 0.029(3) 0.004(2)
C1 0.045(3) 0.043(3) 0.063(4) 0.012(3) 0.024(3) -0.001(2)
C13 0.059(4) 0.052(3) 0.056(4) 0.011(3) 0.037(3) 0.005(3)
C46 0.062(4) 0.066(4) 0.057(4) 0.005(3) 0.044(3) 0.006(3)
C12 0.048(3) 0.055(3) 0.056(3) 0.002(3) 0.033(3) -0.003(3)
C100 0.047(3) 0.048(3) 0.048(3) 0.008(2) 0.034(3) -0.002(2)
C25 0.035(3) 0.037(3) 0.049(3) 0.001(2) 0.020(2) -0.003(2)
C32 0.038(3) 0.067(4) 0.048(3) 0.000(3) 0.018(3) 0.001(3)
C95 0.045(3) 0.042(3) 0.044(3) -0.002(2) 0.027(3) 0.000(2)
C2 0.041(3) 0.044(3) 0.058(3) 0.008(2) 0.030(3) -0.001(2)
C30 0.048(3) 0.039(3) 0.070(4) 0.001(3) 0.021(3) 0.007(2)
C85 0.048(3) 0.057(4) 0.076(4) 0.009(3) 0.045(3) 0.007(3)
C27 0.040(3) 0.045(3) 0.062(4) -0.002(3) 0.015(3) 0.009(2)
C43 0.064(4) 0.044(3) 0.069(4) 0.013(3) 0.048(3) 0.012(3)
C45 0.063(4) 0.071(4) 0.059(4) 0.004(3) 0.046(3) 0.003(3)
C5 0.051(3) 0.043(3) 0.066(4) 0.013(3) 0.042(3) 0.010(2)
C47 0.066(4) 0.042(3) 0.060(4) 0.017(3) 0.044(3) 0.015(3)
C87 0.057(3) 0.036(3) 0.055(3) 0.010(2) 0.035(3) 0.009(2)
C11 0.072(4) 0.040(3) 0.064(4) -0.005(3) 0.049(4) -0.005(3)
C22 0.039(3) 0.058(4) 0.060(4) 0.005(3) 0.027(3) -0.003(3)
C88 0.059(4) 0.040(3) 0.047(3) 0.011(2) 0.029(3) 0.007(3)
C28 0.042(3) 0.050(3) 0.058(4) -0.013(3) 0.020(3) 0.001(3)
C99 0.046(3) 0.056(3) 0.052(3) 0.008(3) 0.032(3) -0.005(3)
C79 0.053(3) 0.043(3) 0.056(3) 0.009(2) 0.034(3) 0.015(2)
C84 0.056(3) 0.060(4) 0.064(4) 0.022(3) 0.046(3) 0.018(3)
C89 0.051(3) 0.038(3) 0.055(3) 0.011(2) 0.035(3) 0.003(2)
C3 0.045(3) 0.054(3) 0.053(3) 0.011(3) 0.022(3) -0.004(3)
C51 0.089(5) 0.050(4) 0.066(4) 0.017(3) 0.045(4) 0.018(3)
C4 0.040(3) 0.056(3) 0.056(4) 0.017(3) 0.026(3) 0.008(3)
C31 0.042(3) 0.043(3) 0.074(4) -0.015(3) 0.023(3) -0.003(2)
C9 0.066(4) 0.075(5) 0.071(5) 0.027(4) 0.041(4) 0.014(4)
C91 0.056(4) 0.043(3) 0.053(3) 0.004(3) 0.028(3) 0.001(3)
C90 0.072(4) 0.042(3) 0.051(3) 0.009(3) 0.031(3) -0.001(3)
C81 0.048(3) 0.074(4) 0.056(4) 0.019(3) 0.032(3) 0.017(3)
C6 0.058(4) 0.045(3) 0.053(3) -0.001(2) 0.035(3) -0.005(3)
C52 0.099(6) 0.045(4) 0.087(5) 0.000(3) 0.062(5) 0.000(4)
N3 0.027(2) 0.045(3) 0.059(3) -0.011(2) 0.015(2) 0.0031(18)
N6 0.067(4) 0.070(4) 0.064(4) -0.016(3) 0.038(3) -0.009(3)
C10 0.084(5) 0.074(5) 0.072(5) 0.021(4) 0.056(4) 0.012(4)
C92 0.063(4) 0.045(3) 0.065(4) 0.006(3) 0.043(3) 0.010(3)
C14 0.094(5) 0.052(4) 0.082(5) -0.017(3) 0.073(4) -0.018(3)
C49 0.087(5) 0.055(4) 0.082(5) 0.023(3) 0.068(5) 0.026(3)
C54 0.056(4) 0.067(4) 0.060(4) -0.001(3) 0.027(3) 0.015(3)
C82 0.050(3) 0.078(5) 0.057(4) 0.017(3) 0.035(3) 0.020(3)
N2 0.171(9) 0.092(6) 0.156(8) -0.037(6) 0.144(8) -0.044(6)
C55 0.036(3) 0.047(4) 0.127(7) 0.030(4) 0.038(4) 0.012(3)
C41 0.088(5) 0.048(3) 0.056(4) 0.007(3) 0.055(4) 0.004(3)
C36 0.050(4) 0.065(4) 0.061(4) 0.007(3) 0.016(3) 0.006(3)
C8 0.065(4) 0.041(3) 0.087(5) 0.014(3) 0.057(4) 0.011(3)
C26 0.031(3) 0.074(4) 0.055(4) -0.019(3) 0.012(3) 0.011(3)
C7 0.050(3) 0.047(3) 0.050(3) 0.008(2) 0.025(3) 0.000(3)
C63 0.040(4) 0.060(4) 0.127(7) -0.017(5) 0.032(5) -0.010(3)
C80 0.051(3) 0.059(4) 0.054(3) 0.012(3) 0.032(3) 0.017(3)
C97 0.048(3) 0.062(4) 0.047(3) 0.008(3) 0.026(3) 0.003(3)
C42 0.092(5) 0.045(3) 0.075(4) 0.015(3) 0.063(4) 0.020(3)
C53 0.061(4) 0.083(5) 0.055(4) -0.003(4) 0.021(3) 0.007(4)
C98 0.050(3) 0.069(4) 0.053(4) 0.010(3) 0.030(3) -0.001(3)
C44 0.121(6) 0.050(4) 0.075(5) 0.009(3) 0.078(5) 0.007(4)
C48 0.057(4) 0.057(4) 0.075(4) 0.017(3) 0.043(4) 0.017(3)
C39 0.064(4) 0.079(5) 0.064(4) 0.033(3) 0.043(4) 0.025(3)
C33 0.055(4) 0.102(6) 0.057(4) -0.016(4) 0.020(3) 0.006(4)
C94 0.053(3) 0.038(3) 0.068(4) -0.002(2) 0.042(3) 0.008(2)
C76 0.042(4) 0.055(4) 0.163(9) 0.008(5) 0.051(5) 0.003(3)
C57 0.054(5) 0.071(5) 0.142(9) -0.034(5) 0.049(6) -0.001(4)
C15 0.114(7) 0.090(6) 0.075(5) -0.014(4) 0.071(5) -0.033(5)
C75 0.041(4) 0.065(5) 0.163(9) 0.032(5) 0.054(5) 0.005(3)
C62 0.047(4) 0.090(6) 0.136(8) 0.049(6) 0.049(5) 0.016(4)
C40 0.084(5) 0.097(6) 0.078(5) 0.029(4) 0.063(5) 0.018(4)
C59 0.038(4) 0.101(6) 0.064(5) -0.024(4) 0.014(3) -0.016(4)
C83 0.053(4) 0.117(6) 0.051(4) 0.016(4) 0.032(3) 0.033(4)
C61 0.053(4) 0.112(7) 0.061(4) 0.027(4) 0.031(4) 0.004(4)
C35 0.052(4) 0.109(7) 0.076(6) 0.018(5) 0.020(4) 0.015(4)
C74 0.061(5) 0.140(9) 0.119(8) 0.049(7) 0.058(5) 0.014(5)
C18 0.101(6) 0.066(5) 0.128(7) -0.012(5) 0.094(6) -0.014(4)
C58 0.041(4) 0.097(6) 0.116(8) -0.031(6) 0.015(5) -0.015(4)
C65 0.032(3) 0.081(6) 0.156(9) 0.029(6) 0.045(5) 0.003(4)
C77 0.040(4) 0.054(4) 0.147(9) -0.016(5) 0.024(5) 0.000(3)
C64 0.030(4) 0.090(6) 0.169(10) 0.016(6) 0.040(5) 0.006(4)
C67 0.058(5) 0.118(8) 0.111(7) -0.005(6) 0.056(5) 0.001(5)
C69 0.067(6) 0.121(8) 0.115(8) -0.054(7) 0.052(6) -0.011(6)
C70 0.066(6) 0.136(10) 0.140(9) -0.049(8) 0.052(6) 0.008(6)
C78 0.049(4) 0.078(6) 0.139(9) -0.040(6) 0.032(5) -0.014(4)
C17 0.117(7) 0.088(6) 0.164(10) -0.033(6) 0.119(8) -0.017(5)
C34 0.067(5) 0.134(8) 0.067(5) -0.036(5) 0.025(4) -0.005(5)
C16 0.173(11) 0.096(7) 0.111(8) -0.024(6) 0.118(9) -0.046(7)
C72 0.066(5) 0.140(9) 0.088(6) -0.051(6) 0.035(5) -0.010(6)
C66 0.056(5) 0.096(7) 0.193(11) 0.011(7) 0.078(7) -0.004(4)
C73 0.065(5) 0.162(10) 0.088(6) 0.018(6) 0.050(5) 0.002(6)
C56 0.046(4) 0.061(5) 0.166(10) -0.002(6) 0.043(5) 0.017(4)
C68 0.078(6) 0.162(11) 0.133(9) -0.044(8) 0.072(7) -0.012(7)
C60 0.058(5) 0.149(10) 0.065(5) 0.002(6) 0.024(4) 0.003(5)
C71 0.063(5) 0.122(8) 0.107(7) -0.058(6) 0.029(5) -0.010(5)
N5 0.080(4) 0.048(3) 0.056(3) 0.017(2) 0.051(3) 0.014(3)
N30 0.044(2) 0.039(2) 0.059(3) 0.004(2) 0.032(2) 0.0080(19)
N31 0.048(3) 0.036(2) 0.055(3) 0.0026(19) 0.033(2) 0.0055(19)
N32 0.050(3) 0.038(2) 0.053(3) 0.003(2) 0.030(2) 0.005(2)
N29 0.045(3) 0.042(2) 0.060(3) 0.008(2) 0.032(2) 0.008(2)
N28 0.048(3) 0.041(2) 0.063(3) 0.011(2) 0.034(2) 0.006(2)
N33 0.050(3) 0.044(2) 0.047(3) 0.0070(19) 0.030(2) 0.004(2)
N34 0.053(3) 0.051(3) 0.046(3) 0.006(2) 0.028(2) -0.003(2)
N27 0.060(3) 0.069(3) 0.046(3) 0.015(2) 0.031(3) 0.022(3)
O17 0.041(4) 0.046(4) 0.053(4) 0.0016(18) 0.027(3) 0.0072(18)
O17' 0.065(3) 0.063(4) 0.074(4) 0.0000(18) 0.037(2) 0.0149(18)

loop_
_atom_type_symbol
_atom_type_description
_atom_type_scat_dispersion_real
_atom_type_scat_dispersion_imag
_atom_type_scat_source
C C 0.0033 0.0016 'International Tables Vol C Tables 4.2.6.8 and 6.1.1.4'
H H 0.0000 0.0000 'International Tables Vol C Tables 4.2.6.8 and 6.1.1.4'
N N 0.0061 0.0033 'International Tables Vol C Tables 4.2.6.8 and 6.1.1.4'
O O 0.0106 0.0060 'International Tables Vol C Tables 4.2.6.8 and 6.1.1.4'
U U -9.6767 9.6646 'International Tables Vol C Tables 4.2.6.8 and 6.1.1.4'

loop_
_geom_angle_atom_site_label_1
_geom_angle_atom_site_label_2
_geom_angle_atom_site_label_3
_geom_angle
_geom_angle_site_symmetry_1
_geom_angle_site_symmetry_3
_geom_angle_publ_flag
O2 U1 U3 102.69(14) . . ?
O2 U1 O8 96.08(18) . . ?
O2 U1 O10 87.50(17) . . ?
O2 U1 O16 90.70(18) . . ?
O2 U1 O12 89.80(16) . . ?
O2 U1 O7 92.32(19) . . ?
O2 U1 O1 175.51(19) . . ?
O8 U1 U3 36.43(10) . . ?
O8 U1 O10 72.63(13) . . ?
O8 U1 O16 142.31(14) . . ?
O8 U1 O12 150.19(13) . . ?
O10 U1 U3 108.68(10) . . ?
O10 U1 O16 70.68(14) . . ?
O10 U1 O12 136.97(13) . . ?
O16 U1 U3 166.58(12) . . ?
O12 U1 U3 113.78(9) . . ?
O12 U1 O16 66.43(14) . . ?
O7 U1 U3 35.45(9) . . ?
O7 U1 O8 70.47(13) . . ?
O7 U1 O10 142.87(13) . . ?
O7 U1 O16 146.41(13) . . ?
O7 U1 O12 80.14(12) . . ?
O1 U1 U3 81.79(13) . . ?
O1 U1 O8 87.66(18) . . ?
O1 U1 O10 91.26(16) . . ?
O1 U1 O16 84.82(18) . . ?
O1 U1 O12 88.16(16) . . ?
O1 U1 O7 91.27(18) . . ?
O9 U2 U3 37.34(11) . . ?
O9 U2 O13 157.42(15) . . ?
O9 U2 O14 123.91(14) . . ?
O9 U2 O15 72.97(14) . . ?
O9 U2 C37 98.40(16) . . ?
O13 U2 U3 120.15(10) . . ?
O13 U2 O14 78.49(13) . . ?
O13 U2 O15 129.61(13) . . ?
O13 U2 C37 104.15(15) . . ?
O7 U2 U3 35.21(9) . . ?
O7 U2 O9 72.51(14) . . ?
O7 U2 O13 85.10(14) . . ?
O7 U2 O14 163.58(13) . . ?
O7 U2 O15 144.25(14) . . ?
O7 U2 C37 169.91(16) . . ?
O14 U2 U3 161.19(9) . . ?
O14 U2 C37 25.87(14) . . ?
O15 U2 U3 110.01(9) . . ?
O15 U2 O14 51.76(13) . . ?
O15 U2 C37 25.90(14) . . ?
O4 U2 U3 90.42(14) . . ?
O4 U2 O9 88.5(2) . . ?
O4 U2 O13 90.15(18) . . ?
O4 U2 O7 93.99(18) . . ?
O4 U2 O14 86.84(17) . . ?
O4 U2 O15 94.15(18) . . ?
O4 U2 C37 90.05(17) . . ?
O3 U2 U3 94.25(15) . . ?
O3 U2 O9 95.2(2) . . ?
O3 U2 O13 87.49(18) . . ?
O3 U2 O7 89.82(19) . . ?
O3 U2 O14 88.75(18) . . ?
O3 U2 O15 84.29(18) . . ?
O3 U2 O4 175.3(2) . . ?
O3 U2 C37 86.62(18) . . ?
C37 U2 U3 135.70(11) . . ?
U2 U3 U1 69.145(15) . . ?
O18 U3 U1 109.12(11) . . ?
O18 U3 U2 175.92(13) . . ?
O18 U3 O17 72.3(2) . . ?
O18 U3 O17' 75.18(19) . . ?
O6 U3 U1 99.8(2) . . ?
O6 U3 U2 92.18(16) . . ?
O6 U3 O18 91.8(2) . . ?
O6 U3 O9 91.4(2) . . ?
O6 U3 O8 89.3(2) . . ?
O6 U3 O7 94.0(2) . . ?
O6 U3 O17 92.3(3) . . ?
O6 U3 O17' 75.3(3) . . ?
O5 U3 U1 83.31(16) . . ?
O5 U3 U2 91.36(15) . . ?
O5 U3 O18 84.7(2) . . ?
O5 U3 O6 176.0(2) . . ?
O5 U3 O9 90.3(2) . . ?
O5 U3 O8 91.7(2) . . ?
O5 U3 O7 90.00(19) . . ?
O5 U3 O17 84.7(3) . . ?
O5 U3 O17' 101.8(3) . . ?
O9 U3 U1 105.43(11) . . ?
O9 U3 U2 36.69(11) . . ?
O9 U3 O18 144.22(16) . . ?
O9 U3 O17 72.0(2) . . ?
O9 U3 O17' 71.2(2) . . ?
O8 U3 U1 37.43(9) . . ?
O8 U3 U2 105.32(9) . . ?
O8 U3 O18 73.68(14) . . ?
O8 U3 O9 142.01(14) . . ?
O8 U3 O17 145.9(2) . . ?
O8 U3 O17' 144.6(2) . . ?
O7 U3 U1 35.14(9) . . ?
O7 U3 U2 34.27(9) . . ?
O7 U3 O18 144.23(14) . . ?
O7 U3 O9 70.92(14) . . ?
O7 U3 O8 71.14(13) . . ?
O7 U3 O17 142.5(2) . . ?
O7 U3 O17' 140.28(19) . . ?
O17 U3 U1 167.7(3) . . ?
O17 U3 U2 108.6(2) . . ?
O17' U3 U1 173.8(2) . . ?
O17' U3 U2 106.87(16) . . ?
C55 O18 U3 124.8(4) . . ?
U2 O9 U3 105.97(18) . . ?
C19 O13 U2 131.0(3) . . ?
U3 O8 U1 106.14(15) . . ?
C1 O10 U1 130.7(4) . . ?
U1 O16 H16A 109.5 . . ?
U1 O16 H16B 109.2 . . ?
H16A O16 H16B 104.5 . . ?
C19 O12 U1 138.4(3) . . ?
U1 O7 U3 109.41(14) . . ?
U2 O7 U1 139.04(16) . . ?
U2 O7 U3 110.53(15) . . ?
C37 O14 U2 92.7(3) . . ?
C37 O15 U2 94.7(3) . . ?
C13 N1 C8 121.3(5) . . ?
C9 N1 C13 119.4(5) . . ?
C9 N1 C8 119.2(5) . . ?
C82 N26 C98 113.0(5) . . ?
C82 N26 C83 121.1(6) . . ?
C83 N26 C98 123.1(6) . . ?
C91 N35 C90 122.5(5) . . ?
C91 N35 C98 113.4(5) . . ?
C98 N35 C90 122.8(5) . . ?
C91 N36 C92 122.5(5) . . ?
C91 N36 C97 113.2(5) . . ?
C92 N36 C97 123.3(5) . . ?
C81 N25 C97 123.3(5) . . ?
C82 N25 C81 121.7(5) . . ?
C82 N25 C97 113.1(5) . . ?
C81 N24 C96 121.9(5) . . ?
C80 N24 C96 113.2(5) . . ?
C80 N24 C81 124.0(5) . . ?
C93 N37 C96 112.1(5) . . ?
C93 N37 C92 120.9(5) . . ?
C92 N37 C96 121.2(5) . . ?
C93 N38 C95 112.4(4) . . ?
C93 N38 C94 120.6(5) . . ?
C95 N38 C94 120.7(5) . . ?
C79 N23 C95 120.9(4) . . ?
C80 N23 C95 112.2(5) . . ?
C80 N23 C79 122.9(5) . . ?
C69 N22 C70 120.9(9) . . ?
C69 N22 C71 112.0(10) . . ?
C70 N22 C71 123.0(9) . . ?
C59 N11 C58 122.9(7) . . ?
C59 N11 C71 113.0(9) . . ?
C71 N11 C58 121.0(9) . . ?
C59 N12 C72 113.0(10) . . ?
C59 N12 C60 122.6(8) . . ?
C72 N12 C60 124.1(9) . . ?
C69 N21 C72 112.1(9) . . ?
C69 N21 C68 122.2(8) . . ?
C68 N21 C72 122.6(10) . . ?
C67 N20 C73 113.7(9) . . ?
C67 N20 C68 122.4(9) . . ?
C73 N20 C68 123.1(9) . . ?
C61 N13 C73 112.6(8) . . ?
C61 N13 C60 121.7(7) . . ?
C60 N13 C73 122.8(9) . . ?
C61 N14 C62 120.3(7) . . ?
C61 N14 C74 113.1(8) . . ?
C74 N14 C62 123.1(7) . . ?
C67 N19 C74 112.0(9) . . ?
C67 N19 C66 122.7(7) . . ?
C66 N19 C74 123.7(9) . . ?
C75 N18 C66 123.5(10) . . ?
C65 N18 C75 111.6(9) . . ?
C65 N18 C66 124.3(8) . . ?
C55 N7 C75 110.6(8) . . ?
C55 N7 C62 121.7(6) . . ?
C62 N7 C75 122.9(8) . . ?
C55 N8 C76 111.6(8) . . ?
C55 N8 C56 124.8(7) . . ?
C56 N8 C76 122.7(7) . . ?
C65 N17 C76 113.2(9) . . ?
C65 N17 C64 119.3(7) . . ?
C64 N17 C76 124.3(8) . . ?
C63 N16 C77 109.3(9) . . ?
C63 N16 C64 119.8(7) . . ?
C64 N16 C77 123.9(8) . . ?
C57 N9 C77 111.7(9) . . ?
C57 N9 C56 123.9(7) . . ?
C77 N9 C56 122.8(8) . . ?
C57 N10 C70 120.6(8) . 5_657 ?
C57 N10 C78 112.3(9) . . ?
C70 N10 C78 121.9(9) 5_657 . ?
C63 N15 C58 122.7(7) . 5_657 ?
C63 N15 C78 113.7(9) . . ?
C78 N15 C58 120.4(9) . 5_657 ?
C24 C23 C22 119.7(5) . . ?
C24 C23 C26 120.3(5) . . ?
C22 C23 C26 119.8(6) . . ?
C23 C24 H24 119.6 . . ?
C23 C24 C25 120.7(5) . . ?
C25 C24 H24 119.6 . . ?
C35 N4 C34 114.9(7) . . ?
C21 C20 C19 119.1(4) . . ?
C25 C20 C19 121.5(5) . . ?
C25 C20 C21 119.2(5) . . ?
N24 C96 H96 112.0 . . ?
N24 C96 C95 102.9(5) . . ?
N37 C96 N24 114.3(5) . . ?
N37 C96 H96 112.0 . . ?
N37 C96 C95 103.0(5) . . ?
C95 C96 H96 112.0 . . ?
C102 C101 H101 111.6 . . ?
N32 C101 H101 111.6 . . ?
N32 C101 C102 103.4(4) . . ?
N29 C101 H101 111.6 . . ?
N29 C101 C102 103.7(4) . . ?
N29 C101 N32 114.6(5) . . ?
O13 C19 C20 116.1(4) . . ?
O12 C19 O13 122.5(5) . . ?
O12 C19 C20 121.3(5) . . ?
C43 C38 C37 120.9(5) . . ?
C43 C38 C39 119.7(5) . . ?
C39 C38 C37 119.3(5) . . ?
C101 C102 H102 111.5 . . ?
N30 C102 C101 103.1(4) . . ?
N30 C102 H102 111.5 . . ?
N30 C102 N31 115.1(4) . . ?
N31 C102 C101 103.6(4) . . ?
N31 C102 H102 111.5 . . ?
O14 C37 U2 61.4(3) . . ?
O14 C37 O15 120.8(5) . . ?
O14 C37 C38 120.6(5) . . ?
O15 C37 U2 59.4(3) . . ?
O15 C37 C38 118.6(5) . . ?
C38 C37 U2 175.9(4) . . ?
C30 C29 C32 122.4(5) . . ?
C30 C29 C28 118.4(5) . . ?
C28 C29 C32 119.2(5) . . ?
O33 C86 N30 125.4(5) . . ?
O33 C86 N29 126.2(6) . . ?
N30 C86 N29 108.3(5) . . ?
C20 C21 H21 120.0 . . ?
C22 C21 C20 120.1(5) . . ?
C22 C21 H21 120.0 . . ?
C51 C50 C47 120.2(6) . . ?
C54 C50 C47 121.9(6) . . ?
C54 C50 C51 117.8(6) . . ?
O26 C93 N37 126.3(6) . . ?
O26 C93 N38 125.6(6) . . ?
N38 C93 N37 108.1(5) . . ?
O10 C1 C2 115.8(5) . . ?
O11 C1 O10 123.8(5) . . ?
O11 C1 C2 120.4(6) . . ?
N1 C13 H13 119.2 . . ?
N1 C13 C12 121.7(6) . . ?
C12 C13 H13 119.2 . . ?
C45 C46 H46 119.4 . . ?
C45 C46 C47 121.1(6) . . ?
C47 C46 H46 119.4 . . ?
C13 C12 H12 119.8 . . ?
C13 C12 C11 120.5(6) . . ?
C11 C12 H12 119.8 . . ?
C99 C100 H100 111.2 . . ?
N28 C100 H100 111.2 . . ?
N28 C100 C99 104.3(5) . . ?
N28 C100 N33 114.7(4) . . ?
N33 C100 H100 111.2 . . ?
N33 C100 C99 103.7(4) . . ?
C24 C25 C20 120.6(5) . . ?
C24 C25 H25 119.7 . . ?
C20 C25 H25 119.7 . . ?
C36 C32 C29 119.8(6) . . ?
C33 C32 C29 123.4(6) . . ?
C33 C32 C36 116.7(6) . . ?
N38 C95 N23 113.7(4) . . ?
N38 C95 C96 103.9(4) . . ?
N38 C95 H95 111.7 . . ?
N23 C95 C96 103.6(4) . . ?
N23 C95 H95 111.7 . . ?
C96 C95 H95 111.7 . . ?
C3 C2 C1 120.8(5) . . ?
C7 C2 C1 121.0(5) . . ?
C7 C2 C3 118.1(5) . . ?
C29 C30 H30 120.4 . . ?
C31 C30 C29 119.2(6) . . ?
C31 C30 H30 120.4 . . ?
H85A C85 H85B 107.6 . . ?
N29 C85 H85A 108.7 . . ?
N29 C85 H85B 108.7 . . ?
N29 C85 N28 114.4(5) . . ?
N28 C85 H85A 108.7 . . ?
N28 C85 H85B 108.7 . . ?
C28 C27 H27 119.4 . . ?
C28 C27 N3 121.1(5) . . ?
N3 C27 H27 119.4 . . ?
C38 C43 H43 120.3 . . ?
C38 C43 C42 119.4(6) . . ?
C42 C43 H43 120.3 . . ?
C46 C45 H45 119.7 . . ?
N5 C45 C46 120.5(7) . . ?
N5 C45 H45 119.7 . . ?
C4 C5 C8 119.9(6) . . ?
C6 C5 C4 118.6(5) . . ?
C6 C5 C8 121.4(6) . . ?
C46 C47 C50 120.5(5) . . ?
C46 C47 C48 117.1(6) . . ?
C48 C47 C50 122.4(6) . . ?
O29 C87 N31 125.2(6) . . ?
O29 C87 N32 126.2(6) . . ?
N32 C87 N31 108.6(5) . . ?
C12 C11 C14 120.7(6) . . ?
C10 C11 C12 116.4(6) . . ?
C10 C11 C14 122.8(6) . . ?
C23 C22 H22 120.2 . . ?
C21 C22 C23 119.7(5) . . ?
C21 C22 H22 120.2 . . ?
H88A C88 H88B 107.6 . . ?
N32 C88 H88A 108.6 . . ?
N32 C88 H88B 108.6 . . ?
N33 C88 H88A 108.6 . . ?
N33 C88 H88B 108.6 . . ?
N33 C88 N32 114.6(4) . . ?
C29 C28 H28 120.1 . . ?
C27 C28 C29 119.8(6) . . ?
C27 C28 H28 120.1 . . ?
C100 C99 H99 111.6 . . ?
N34 C99 C100 104.0(5) . . ?
N34 C99 H99 111.6 . . ?
N34 C99 N27 114.3(5) . . ?
N27 C99 C100 103.1(5) . . ?
N27 C99 H99 111.6 . . ?
N23 C79 H79A 108.8 . . ?
N23 C79 H79B 108.8 . . ?
H79A C79 H79B 107.7 . . ?
N31 C79 N23 113.6(4) 7_556 . ?
N31 C79 H79A 108.8 7_556 . ?
N31 C79 H79B 108.8 7_556 . ?
O32 C84 N28 126.1(7) . . ?
O32 C84 N27 125.9(6) . . ?
N27 C84 N28 107.9(5) . . ?
O28 C89 N33 125.9(5) . . ?
O28 C89 N34 126.7(6) . . ?
N34 C89 N33 107.5(5) . . ?
C2 C3 H3 119.5 . . ?
C4 C3 C2 120.9(6) . . ?
C4 C3 H3 119.5 . . ?
C50 C51 H51 120.5 . . ?
C52 C51 C50 119.1(7) . . ?
C52 C51 H51 120.5 . . ?
C5 C4 H4 119.7 . . ?
C3 C4 C5 120.5(6) . . ?
C3 C4 H4 119.7 . . ?
C30 C31 H31 119.0 . . ?
N3 C31 C30 122.0(5) . . ?
N3 C31 H31 119.0 . . ?
N1 C9 H9 119.7 . . ?
N1 C9 C10 120.6(7) . . ?
C10 C9 H9 119.7 . . ?
O27 C91 N35 126.9(6) . . ?
O27 C91 N36 125.4(6) . . ?
N35 C91 N36 107.7(5) . . ?
N35 C90 H90A 108.7 . . ?
N35 C90 H90B 108.7 . . ?
H90A C90 H90B 107.6 . . ?
N34 C90 N35 114.3(5) . . ?
N34 C90 H90A 108.7 . . ?
N34 C90 H90B 108.7 . . ?
N25 C81 H81A 108.7 . . ?
N25 C81 H81B 108.7 . . ?
N24 C81 N25 114.3(5) . . ?
N24 C81 H81A 108.7 . . ?
N24 C81 H81B 108.7 . . ?
H81A C81 H81B 107.6 . . ?
C5 C6 H6 119.8 . . ?
C7 C6 C5 120.5(6) . . ?
C7 C6 H6 119.8 . . ?
C51 C52 H52 118.6 . . ?
N6 C52 C51 122.9(7) . . ?
N6 C52 H52 118.6 . . ?
C27 N3 C26 120.3(5) . . ?
C31 N3 C27 119.2(5) . . ?
C31 N3 C26 120.4(5) . . ?
C52 N6 C53 118.3(6) . . ?
C11 C10 C9 121.4(6) . . ?
C11 C10 H10 119.3 . . ?
C9 C10 H10 119.3 . . ?
N36 C92 N37 113.8(5) . . ?
N36 C92 H92A 108.8 . . ?
N36 C92 H92B 108.8 . . ?
N37 C92 H92A 108.8 . . ?
N37 C92 H92B 108.8 . . ?
H92A C92 H92B 107.7 . . ?
C15 C14 C11 121.0(7) . . ?
C18 C14 C11 122.2(7) . . ?
C18 C14 C15 116.8(7) . . ?
C48 C49 H49 119.6 . . ?
N5 C49 H49 119.6 . . ?
N5 C49 C48 120.9(6) . . ?
C50 C54 H54 120.7 . . ?
C50 C54 C53 118.6(6) . . ?
C53 C54 H54 120.7 . . ?
O31 C82 N26 126.3(6) . . ?
O31 C82 N25 126.4(6) . . ?
N26 C82 N25 107.3(6) . . ?
C16 N2 C17 116.0(9) . . ?
O18 C55 N7 126.1(8) . . ?
O18 C55 N8 123.2(9) . . ?
N7 C55 N8 110.6(6) . . ?
C42 C41 C44 120.3(6) . . ?
C42 C41 C40 118.8(6) . . ?
C40 C41 C44 120.9(6) . . ?
C32 C36 H36 120.9 . . ?
C32 C36 C35 118.3(7) . . ?
C35 C36 H36 120.9 . . ?
N1 C8 H8A 108.9 . . ?
N1 C8 H8B 108.9 . . ?
C5 C8 N1 113.2(4) . . ?
C5 C8 H8A 108.9 . . ?
C5 C8 H8B 108.9 . . ?
H8A C8 H8B 107.8 . . ?
C23 C26 H26A 108.7 . . ?
C23 C26 H26B 108.7 . . ?
N3 C26 C23 114.1(5) . . ?
N3 C26 H26A 108.7 . . ?
N3 C26 H26B 108.7 . . ?
H26A C26 H26B 107.6 . . ?
C2 C7 H7 119.3 . . ?
C6 C7 C2 121.4(6) . . ?
C6 C7 H7 119.3 . . ?
O22 C63 N16 124.3(10) . . ?
O22 C63 N15 127.1(10) . . ?
N15 C63 N16 108.5(8) . . ?
O30 C80 N24 127.0(6) . . ?
O30 C80 N23 125.2(6) . . ?
N24 C80 N23 107.8(5) . . ?
N36 C97 N25 115.6(5) . . ?
N36 C97 H97 111.6 . . ?
N36 C97 C98 102.8(5) . . ?
N25 C97 H97 111.6 . . ?
N25 C97 C98 102.9(5) . . ?
C98 C97 H97 111.6 . . ?
C43 C42 H42 119.1 . . ?
C41 C42 C43 121.7(6) . . ?
C41 C42 H42 119.1 . . ?
N6 C53 C54 123.4(7) . . ?
N6 C53 H53 118.3 . . ?
C54 C53 H53 118.3 . . ?
N26 C98 N35 114.6(5) . . ?
N26 C98 C97 103.4(5) . . ?
N26 C98 H98 111.8 . . ?
N35 C98 C97 102.7(5) . . ?
N35 C98 H98 111.8 . . ?
C97 C98 H98 111.8 . . ?
C41 C44 H44A 110.3 . . ?
C41 C44 H44B 110.3 . . ?
H44A C44 H44B 108.5 . . ?
N5 C44 C41 107.2(5) . . ?
N5 C44 H44A 110.3 . . ?
N5 C44 H44B 110.3 . . ?
C47 C48 H48 120.2 . . ?
C49 C48 C47 119.5(7) . . ?
C49 C48 H48 120.2 . . ?
C38 C39 H39 120.4 . . ?
C40 C39 C38 119.3(6) . . ?
C40 C39 H39 120.4 . . ?
C32 C33 H33 120.0 . . ?
C32 C33 C34 120.0(8) . . ?
C34 C33 H33 120.0 . . ?
N38 C94 H94A 109.0 . . ?
N38 C94 H94B 109.0 . . ?
H94A C94 H94B 107.8 . . ?
N30 C94 N38 113.1(4) 7_556 . ?
N30 C94 H94A 109.0 7_556 . ?
N30 C94 H94B 109.0 7_556 . ?
N8 C76 N17 114.3(8) . . ?
N8 C76 H76 112.0 . . ?
N8 C76 C75 102.9(7) . . ?
N17 C76 H76 112.0 . . ?
N17 C76 C75 102.9(7) . . ?
C75 C76 H76 112.0 . . ?
O19 C57 N9 125.0(11) . . ?
O19 C57 N10 126.9(10) . . ?
N10 C57 N9 108.1(7) . . ?
C14 C15 H15 121.0 . . ?
C14 C15 C16 118.0(10) . . ?
C16 C15 H15 121.0 . . ?
N18 C75 N7 112.5(7) . . ?
N18 C75 C76 104.2(8) . . ?
N18 C75 H75 112.2 . . ?
N7 C75 C76 102.9(7) . . ?
N7 C75 H75 112.2 . . ?
C76 C75 H75 112.2 . . ?
N14 C62 H62A 108.9 . . ?
N14 C62 H62B 108.9 . . ?
N7 C62 N14 113.3(6) . . ?
N7 C62 H62A 108.9 . . ?
N7 C62 H62B 108.9 . . ?
H62A C62 H62B 107.7 . . ?
C41 C40 C39 121.0(6) . . ?
C41 C40 H40 119.5 . . ?
C39 C40 H40 119.5 . . ?
O20 C59 N11 125.2(9) . . ?
O20 C59 N12 126.9(9) . . ?
N11 C59 N12 107.9(8) . . ?
N26 C83 H83A 108.8 . . ?
N26 C83 H83B 108.8 . . ?
H83A C83 H83B 107.7 . . ?
N27 C83 N26 113.9(5) . . ?
N27 C83 H83A 108.8 . . ?
N27 C83 H83B 108.8 . . ?
O21 C61 N13 126.4(8) . . ?
O21 C61 N14 126.2(9) . . ?
N13 C61 N14 107.3(7) . . ?
N4 C35 C36 125.3(8) . . ?
N4 C35 H35 117.3 . . ?
C36 C35 H35 117.3 . . ?
N14 C74 H74 111.5 . . ?
N14 C74 C73 102.7(7) . . ?
N19 C74 N14 114.5(8) . . ?
N19 C74 H74 111.5 . . ?
N19 C74 C73 104.5(8) . . ?
C73 C74 H74 111.5 . . ?
C14 C18 H18 120.2 . . ?
C14 C18 C17 119.7(9) . . ?
C17 C18 H18 120.2 . . ?
N11 C58 N15 113.6(6) . 5_657 ?
N11 C58 H58A 108.8 . . ?
N11 C58 H58B 108.8 . . ?
N15 C58 H58A 108.8 5_657 . ?
N15 C58 H58B 108.8 5_657 . ?
H58A C58 H58B 107.7 . . ?
O23 C65 N18 123.6(11) . . ?
O23 C65 N17 129.1(11) . . ?
N17 C65 N18 107.2(8) . . ?
N16 C77 H77 111.3 . . ?
N16 C77 C78 104.1(7) . . ?
N9 C77 N16 113.8(8) . . ?
N9 C77 H77 111.3 . . ?
N9 C77 C78 104.6(8) . . ?
C78 C77 H77 111.3 . . ?
N17 C64 H64A 109.2 . . ?
N17 C64 H64B 109.2 . . ?
N16 C64 N17 111.9(6) . . ?
N16 C64 H64A 109.2 . . ?
N16 C64 H64B 109.2 . . ?
H64A C64 H64B 107.9 . . ?
N20 C67 N19 107.8(8) . . ?
O24 C67 N20 126.7(10) . . ?
O24 C67 N19 125.5(9) . . ?
N22 C69 N21 108.4(9) . . ?
O25 C69 N22 125.2(12) . . ?
O25 C69 N21 126.3(11) . . ?
N22 C70 H70A 108.4 . . ?
N22 C70 H70B 108.4 . . ?
N10 C70 N22 115.4(8) 5_657 . ?
N10 C70 H70A 108.4 5_657 . ?
N10 C70 H70B 108.4 5_657 . ?
H70A C70 H70B 107.5 . . ?
N10 C78 C77 102.4(8) . . ?
N10 C78 H78 111.8 . . ?
N15 C78 N10 115.1(7) . . ?
N15 C78 C77 103.1(9) . . ?
N15 C78 H78 111.8 . . ?
C77 C78 H78 111.8 . . ?
N2 C17 C18 123.5(10) . . ?
N2 C17 H17 118.3 . . ?
C18 C17 H17 118.3 . . ?
N4 C34 C33 124.9(9) . . ?
N4 C34 H34 117.6 . . ?
C33 C34 H34 117.6 . . ?
N2 C16 C15 126.0(10) . . ?
N2 C16 H16 117.0 . . ?
C15 C16 H16 117.0 . . ?
N12 C72 N21 115.8(8) . . ?
N12 C72 H72 111.5 . . ?
N12 C72 C71 102.3(9) . . ?
N21 C72 H72 111.5 . . ?
N21 C72 C71 103.6(9) . . ?
C71 C72 H72 111.5 . . ?
N19 C66 N18 113.5(7) . . ?
N19 C66 H66A 108.9 . . ?
N19 C66 H66B 108.9 . . ?
N18 C66 H66A 108.9 . . ?
N18 C66 H66B 108.9 . . ?
H66A C66 H66B 107.7 . . ?
N20 C73 N13 115.2(8) . . ?
N20 C73 C74 101.6(8) . . ?
N20 C73 H73 111.8 . . ?
N13 C73 C74 103.9(8) . . ?
N13 C73 H73 111.8 . . ?
C74 C73 H73 111.8 . . ?
N8 C56 N9 115.6(7) . . ?
N8 C56 H56A 108.4 . . ?
N8 C56 H56B 108.4 . . ?
N9 C56 H56A 108.4 . . ?
N9 C56 H56B 108.4 . . ?
H56A C56 H56B 107.4 . . ?
N21 C68 N20 113.2(8) . . ?
N21 C68 H68A 108.9 . . ?
N21 C68 H68B 108.9 . . ?
N20 C68 H68A 108.9 . . ?
N20 C68 H68B 108.9 . . ?
H68A C68 H68B 107.7 . . ?
N12 C60 H60A 108.9 . . ?
N12 C60 H60B 108.9 . . ?
N13 C60 N12 113.6(7) . . ?
N13 C60 H60A 108.9 . . ?
N13 C60 H60B 108.9 . . ?
H60A C60 H60B 107.7 . . ?
N22 C71 C72 103.5(8) . . ?
N22 C71 H71 111.3 . . ?
N11 C71 N22 115.2(9) . . ?
N11 C71 C72 103.7(8) . . ?
N11 C71 H71 111.3 . . ?
C72 C71 H71 111.3 . . ?
C45 N5 C44 119.3(6) . . ?
C49 N5 C45 120.7(6) . . ?
C49 N5 C44 119.7(6) . . ?
C86 N30 C102 112.8(5) . . ?
C86 N30 C94 122.9(5) . 7_556 ?
C94 N30 C102 122.7(5) 7_556 . ?
C87 N31 C102 111.6(5) . . ?
C87 N31 C79 120.5(4) . 7_556 ?
C79 N31 C102 123.8(5) 7_556 . ?
C87 N32 C101 112.7(5) . . ?
C87 N32 C88 121.8(5) . . ?
C88 N32 C101 124.1(5) . . ?
C86 N29 C101 111.9(5) . . ?
C86 N29 C85 122.2(5) . . ?
C85 N29 C101 123.5(5) . . ?
C100 N28 C85 123.6(5) . . ?
C84 N28 C100 111.9(5) . . ?
C84 N28 C85 123.8(5) . . ?
C88 N33 C100 122.9(5) . . ?
C89 N33 C100 112.1(5) . . ?
C89 N33 C88 121.2(5) . . ?
C89 N34 C99 112.4(5) . . ?
C89 N34 C90 122.1(5) . . ?
C90 N34 C99 124.6(5) . . ?
C84 N27 C99 112.6(5) . . ?
C84 N27 C83 120.8(6) . . ?
C83 N27 C99 124.0(6) . . ?
U3 O17 H17A 115.6 . . ?
U3 O17 H17B 119.1 . . ?
H17A O17 H17B 94.3 . . ?
U3 O17' H17C 129.9 . . ?
U3 O17' H17D 123.9 . . ?
H17C O17' H17D 106.1 . . ?

loop_
_geom_bond_atom_site_label_1
_geom_bond_atom_site_label_2
_geom_bond_distance
_geom_bond_site_symmetry_2
_geom_bond_publ_flag
U1 U3 3.7101(8) . ?
U1 O2 1.768(4) . ?
U1 O8 2.347(4) . ?
U1 O10 2.379(4) . ?
U1 O16 2.501(4) . ?
U1 O12 2.453(3) . ?
U1 O7 2.264(4) . ?
U1 O1 1.776(4) . ?
U2 U3 3.7060(6) . ?
U2 O9 2.303(4) . ?
U2 O13 2.353(4) . ?
U2 O7 2.228(3) . ?
U2 O14 2.532(4) . ?
U2 O15 2.487(4) . ?
U2 O4 1.777(4) . ?
U2 O3 1.765(4) . ?
U2 C37 2.880(5) . ?
U3 O18 2.488(4) . ?
U3 O6 1.784(6) . ?
U3 O5 1.776(7) . ?
U3 O9 2.338(4) . ?
U3 O8 2.294(4) . ?
U3 O7 2.281(3) . ?
U3 O17 2.615(9) . ?
U3 O17' 2.885(10) . ?
O22 C63 1.217(9) . ?
O20 C59 1.199(10) . ?
O21 C61 1.209(9) . ?
O18 C55 1.261(8) . ?
O19 C57 1.224(9) . ?
O33 C86 1.218(6) . ?
O32 C84 1.215(7) . ?
O31 C82 1.214(8) . ?
O30 C80 1.218(7) . ?
O26 C93 1.215(7) . ?
O27 C91 1.216(7) . ?
O28 C89 1.221(7) . ?
O29 C87 1.226(7) . ?
O13 C19 1.290(6) . ?
O10 C1 1.288(7) . ?
O16 H16A 0.8510 . ?
O16 H16B 0.8511 . ?
O12 C19 1.245(6) . ?
O14 C37 1.258(7) . ?
O15 C37 1.262(6) . ?
O11 C1 1.235(7) . ?
O23 C65 1.197(10) . ?
N1 C13 1.330(8) . ?
N1 C9 1.327(8) . ?
N1 C8 1.507(7) . ?
N26 C82 1.371(8) . ?
N26 C98 1.443(9) . ?
N26 C83 1.437(8) . ?
N35 C91 1.350(8) . ?
N35 C90 1.459(7) . ?
N35 C98 1.454(8) . ?
N36 C91 1.373(7) . ?
N36 C92 1.438(8) . ?
N36 C97 1.441(7) . ?
N25 C81 1.441(7) . ?
N25 C82 1.380(8) . ?
N25 C97 1.445(8) . ?
N24 C96 1.456(7) . ?
N24 C81 1.428(8) . ?
N24 C80 1.361(8) . ?
N37 C96 1.447(7) . ?
N37 C93 1.378(7) . ?
N37 C92 1.439(8) . ?
N38 C93 1.368(7) . ?
N38 C95 1.438(7) . ?
N38 C94 1.454(7) . ?
N23 C95 1.451(7) . ?
N23 C79 1.451(7) . ?
N23 C80 1.384(7) . ?
N22 C69 1.386(13) . ?
N22 C70 1.432(14) . ?
N22 C71 1.470(11) . ?
N11 C59 1.368(11) . ?
N11 C58 1.433(12) . ?
N11 C71 1.426(11) . ?
N12 C59 1.374(11) . ?
N12 C72 1.445(12) . ?
N12 C60 1.450(13) . ?
N21 C69 1.397(14) . ?
N21 C72 1.459(11) . ?
N21 C68 1.430(14) . ?
N20 C67 1.349(12) . ?
N20 C73 1.451(12) . ?
N20 C68 1.459(13) . ?
N13 C61 1.362(11) . ?
N13 C73 1.459(10) . ?
N13 C60 1.430(12) . ?
N14 C62 1.475(11) . ?
N14 C61 1.380(10) . ?
N14 C74 1.454(11) . ?
N19 C74 1.437(11) . ?
N19 C67 1.362(12) . ?
N19 C66 1.425(12) . ?
N18 C75 1.437(10) . ?
N18 C65 1.396(13) . ?
N18 C66 1.443(13) . ?
N7 C55 1.333(11) . ?
N7 C75 1.463(8) . ?
N7 C62 1.435(12) . ?
N8 C55 1.350(10) . ?
N8 C76 1.442(10) . ?
N8 C56 1.427(13) . ?
N17 C76 1.443(10) . ?
N17 C65 1.374(13) . ?
N17 C64 1.420(13) . ?
N16 C63 1.395(12) . ?
N16 C77 1.455(11) . ?
N16 C64 1.418(13) . ?
N9 C57 1.376(12) . ?
N9 C77 1.446(9) . ?
N9 C56 1.446(13) . ?
N10 C57 1.371(13) . ?
N10 C70 1.426(14) 5_657 ?
N10 C78 1.462(10) . ?
N15 C63 1.342(12) . ?
N15 C58 1.448(12) 5_657 ?
N15 C78 1.421(11) . ?
C23 C24 1.366(8) . ?
C23 C22 1.388(8) . ?
C23 C26 1.515(7) . ?
C24 H24 0.9300 . ?
C24 C25 1.370(7) . ?
N4 C35 1.299(11) . ?
N4 C34 1.313(11) . ?
C20 C19 1.477(7) . ?
C20 C21 1.389(7) . ?
C20 C25 1.377(7) . ?
C96 H96 0.9800 . ?
C96 C95 1.549(8) . ?
C101 H101 0.9800 . ?
C101 C102 1.540(8) . ?
C101 N32 1.455(7) . ?
C101 N29 1.450(7) . ?
O24 C67 1.246(10) . ?
O25 C69 1.219(11) . ?
C38 C37 1.498(7) . ?
C38 C43 1.370(8) . ?
C38 C39 1.401(8) . ?
C102 H102 0.9800 . ?
C102 N30 1.450(7) . ?
C102 N31 1.454(7) . ?
C29 C32 1.505(8) . ?
C29 C30 1.380(8) . ?
C29 C28 1.401(8) . ?
C86 N30 1.356(7) . ?
C86 N29 1.372(7) . ?
C21 H21 0.9300 . ?
C21 C22 1.385(8) . ?
C50 C47 1.475(9) . ?
C50 C51 1.389(9) . ?
C50 C54 1.375(9) . ?
C1 C2 1.487(8) . ?
C13 H13 0.9300 . ?
C13 C12 1.360(8) . ?
C46 H46 0.9300 . ?
C46 C45 1.351(9) . ?
C46 C47 1.375(9) . ?
C12 H12 0.9300 . ?
C12 C11 1.381(8) . ?
C100 H100 0.9800 . ?
C100 C99 1.523(8) . ?
C100 N28 1.439(7) . ?
C100 N33 1.452(7) . ?
C25 H25 0.9300 . ?
C32 C36 1.377(9) . ?
C32 C33 1.354(10) . ?
C95 H95 0.9800 . ?
C2 C3 1.405(8) . ?
C2 C7 1.383(8) . ?
C30 H30 0.9300 . ?
C30 C31 1.362(9) . ?
C85 H85A 0.9700 . ?
C85 H85B 0.9700 . ?
C85 N29 1.437(7) . ?
C85 N28 1.452(8) . ?
C27 H27 0.9300 . ?
C27 C28 1.349(8) . ?
C27 N3 1.359(7) . ?
C43 H43 0.9300 . ?
C43 C42 1.377(8) . ?
C45 H45 0.9300 . ?
C45 N5 1.337(8) . ?
C5 C4 1.401(9) . ?
C5 C6 1.389(8) . ?
C5 C8 1.506(7) . ?
C47 C48 1.404(8) . ?
C87 N31 1.381(7) . ?
C87 N32 1.352(7) . ?
C11 C10 1.365(10) . ?
C11 C14 1.486(9) . ?
C22 H22 0.9300 . ?
C88 H88A 0.9700 . ?
C88 H88B 0.9700 . ?
C88 N32 1.440(7) . ?
C88 N33 1.426(7) . ?
C28 H28 0.9300 . ?
C99 H99 0.9800 . ?
C99 N34 1.445(8) . ?
C99 N27 1.447(7) . ?
C79 H79A 0.9700 . ?
C79 H79B 0.9700 . ?
C79 N31 1.444(7) 7_556 ?
C84 N28 1.370(8) . ?
C84 N27 1.362(9) . ?
C89 N33 1.378(7) . ?
C89 N34 1.374(7) . ?
C3 H3 0.9300 . ?
C3 C4 1.374(8) . ?
C51 H51 0.9300 . ?
C51 C52 1.375(10) . ?
C4 H4 0.9300 . ?
C31 H31 0.9300 . ?
C31 N3 1.345(8) . ?
C9 H9 0.9300 . ?
C9 C10 1.372(10) . ?
C90 H90A 0.9700 . ?
C90 H90B 0.9700 . ?
C90 N34 1.434(8) . ?
C81 H81A 0.9700 . ?
C81 H81B 0.9700 . ?
C6 H6 0.9300 . ?
C6 C7 1.383(8) . ?
C52 H52 0.9300 . ?
C52 N6 1.311(9) . ?
N3 C26 1.476(7) . ?
N6 C53 1.318(9) . ?
C10 H10 0.9300 . ?
C92 H92A 0.9700 . ?
C92 H92B 0.9700 . ?
C14 C15 1.387(10) . ?
C14 C18 1.375(11) . ?
C49 H49 0.9300 . ?
C49 C48 1.365(10) . ?
C49 N5 1.331(9) . ?
C54 H54 0.9300 . ?
C54 C53 1.379(10) . ?
N2 C17 1.329(13) . ?
N2 C16 1.290(14) . ?
C41 C42 1.367(9) . ?
C41 C44 1.520(8) . ?
C41 C40 1.374(10) . ?
C36 H36 0.9300 . ?
C36 C35 1.399(11) . ?
C8 H8A 0.9700 . ?
C8 H8B 0.9700 . ?
C26 H26A 0.9700 . ?
C26 H26B 0.9700 . ?
C7 H7 0.9300 . ?
C97 H97 0.9800 . ?
C97 C98 1.558(8) . ?
C42 H42 0.9300 . ?
C53 H53 0.9300 . ?
C98 H98 0.9800 . ?
C44 H44A 0.9700 . ?
C44 H44B 0.9700 . ?
C44 N5 1.505(8) . ?
C48 H48 0.9300 . ?
C39 H39 0.9300 . ?
C39 C40 1.376(9) . ?
C33 H33 0.9300 . ?
C33 C34 1.378(10) . ?
C94 H94A 0.9700 . ?
C94 H94B 0.9700 . ?
C94 N30 1.445(7) 7_556 ?
C76 H76 0.9800 . ?
C76 C75 1.549(14) . ?
C15 H15 0.9300 . ?
C15 C16 1.388(12) . ?
C75 H75 0.9800 . ?
C62 H62A 0.9700 . ?
C62 H62B 0.9700 . ?
C40 H40 0.9300 . ?
C83 H83A 0.9700 . ?
C83 H83B 0.9700 . ?
C83 N27 1.434(8) . ?
C35 H35 0.9300 . ?
C74 H74 0.9800 . ?
C74 C73 1.539(15) . ?
C18 H18 0.9300 . ?
C18 C17 1.388(11) . ?
C58 H58A 0.9700 . ?
C58 H58B 0.9700 . ?
C77 H77 0.9800 . ?
C77 C78 1.537(15) . ?
C64 H64A 0.9700 . ?
C64 H64B 0.9700 . ?
C70 H70A 0.9700 . ?
C70 H70B 0.9700 . ?
C78 H78 0.9800 . ?
C17 H17 0.9300 . ?
C34 H34 0.9300 . ?
C16 H16 0.9300 . ?
C72 H72 0.9800 . ?
C72 C71 1.573(16) . ?
C66 H66A 0.9700 . ?
C66 H66B 0.9700 . ?
C73 H73 0.9800 . ?
C56 H56A 0.9700 . ?
C56 H56B 0.9700 . ?
C68 H68A 0.9700 . ?
C68 H68B 0.9700 . ?
C60 H60A 0.9700 . ?
C60 H60B 0.9700 . ?
C71 H71 0.9800 . ?
O17 H17A 1.0637 . ?
O17 H17B 1.1092 . ?
O17' H17C 1.0786 . ?
O17' H17D 1.0807 . ?

loop_
_geom_torsion_atom_site_label_1
_geom_torsion_atom_site_label_2
_geom_torsion_atom_site_label_3
_geom_torsion_atom_site_label_4
_geom_torsion
_geom_torsion_site_symmetry_1
_geom_torsion_site_symmetry_2
_geom_torsion_site_symmetry_3
_geom_torsion_site_symmetry_4
_geom_torsion_publ_flag
U1 O10 C1 O11 0.2(10) . . . . ?
U1 O10 C1 C2 -177.7(4) . . . . ?
U1 O12 C19 O13 31.8(9) . . . . ?
U1 O12 C19 C20 -150.2(4) . . . . ?
U2 O13 C19 O12 32.4(7) . . . . ?
U2 O13 C19 C20 -145.6(4) . . . . ?
U2 O14 C37 O15 2.0(6) . . . . ?
U2 O14 C37 C38 -175.9(4) . . . . ?
U2 O15 C37 O14 -2.1(6) . . . . ?
U2 O15 C37 C38 175.9(4) . . . . ?
U3 O18 C55 N7 -88.5(8) . . . . ?
U3 O18 C55 N8 94.2(8) . . . . ?
O33 C86 N30 C102 -173.5(6) . . . . ?
O33 C86 N30 C94 -7.3(9) . . . 7_556 ?
O33 C86 N29 C101 172.6(6) . . . . ?
O33 C86 N29 C85 9.5(9) . . . . ?
O32 C84 N28 C100 -179.0(6) . . . . ?
O32 C84 N28 C85 -8.3(9) . . . . ?
O32 C84 N27 C99 175.2(6) . . . . ?
O32 C84 N27 C83 12.8(10) . . . . ?
O28 C89 N33 C100 173.9(5) . . . . ?
O28 C89 N33 C88 15.4(8) . . . . ?
O28 C89 N34 C99 -177.1(5) . . . . ?
O28 C89 N34 C90 -7.5(9) . . . . ?
O29 C87 N31 C102 174.6(5) . . . . ?
O29 C87 N31 C79 16.6(9) . . . 7_556 ?
O29 C87 N32 C101 -175.2(6) . . . . ?
O29 C87 N32 C88 -7.9(9) . . . . ?
O10 C1 C2 C3 175.3(6) . . . . ?
O10 C1 C2 C7 -2.0(9) . . . . ?
O11 C1 C2 C3 -2.7(10) . . . . ?
O11 C1 C2 C7 180.0(7) . . . . ?
N1 C13 C12 C11 -0.3(10) . . . . ?
N1 C9 C10 C11 1.9(12) . . . . ?
N26 C83 N27 C99 84.5(9) . . . . ?
N26 C83 N27 C84 -115.2(7) . . . . ?
N35 C90 N34 C99 -82.6(7) . . . . ?
N35 C90 N34 C89 109.2(6) . . . . ?
N36 C97 C98 N26 -117.0(5) . . . . ?
N36 C97 C98 N35 2.5(6) . . . . ?
N25 C97 C98 N26 3.5(6) . . . . ?
N25 C97 C98 N35 122.9(5) . . . . ?
N24 C96 C95 N38 -122.1(5) . . . . ?
N24 C96 C95 N23 -3.0(5) . . . . ?
N37 C96 C95 N38 -3.0(5) . . . . ?
N37 C96 C95 N23 116.1(5) . . . . ?
N12 C72 C71 N22 -120.8(7) . . . . ?
N12 C72 C71 N11 -0.1(8) . . . . ?
N21 C72 C71 N22 -0.1(9) . . . . ?
N21 C72 C71 N11 120.6(7) . . . . ?
N14 C74 C73 N20 -119.4(7) . . . . ?
N14 C74 C73 N13 0.4(9) . . . . ?
N19 C74 C73 N20 0.4(9) . . . . ?
N19 C74 C73 N13 120.3(7) . . . . ?
N8 C76 C75 N18 -126.0(6) . . . . ?
N8 C76 C75 N7 -8.4(7) . . . . ?
N17 C76 C75 N18 -6.9(7) . . . . ?
N17 C76 C75 N7 110.6(6) . . . . ?
N16 C77 C78 N10 -112.3(7) . . . . ?
N16 C77 C78 N15 7.5(8) . . . . ?
N9 C77 C78 N10 7.4(8) . . . . ?
N9 C77 C78 N15 127.2(6) . . . . ?
C23 C24 C25 C20 1.6(9) . . . . ?
C24 C23 C22 C21 -1.1(9) . . . . ?
C24 C23 C26 N3 81.8(7) . . . . ?
C20 C21 C22 C23 2.1(9) . . . . ?
C96 N24 C81 N25 -79.4(8) . . . . ?
C96 N24 C80 O30 -177.3(6) . . . . ?
C96 N24 C80 N23 2.7(7) . . . . ?
C96 N37 C93 O26 173.7(6) . . . . ?
C96 N37 C93 N38 -7.4(6) . . . . ?
C96 N37 C92 N36 89.3(7) . . . . ?
C101 C102 N30 C86 -1.8(6) . . . . ?
C101 C102 N30 C94 -168.0(5) . . . 7_556 ?
C101 C102 N31 C87 2.2(6) . . . . ?
C101 C102 N31 C79 159.4(5) . . . 7_556 ?
C19 C20 C21 C22 172.5(5) . . . . ?
C19 C20 C25 C24 -174.2(5) . . . . ?
C38 C43 C42 C41 -0.8(11) . . . . ?
C38 C39 C40 C41 -1.0(12) . . . . ?
C102 C101 N32 C87 -0.7(6) . . . . ?
C102 C101 N32 C88 -167.7(5) . . . . ?
C102 C101 N29 C86 4.0(6) . . . . ?
C102 C101 N29 C85 166.9(5) . . . . ?
C37 C38 C43 C42 179.1(6) . . . . ?
C37 C38 C39 C40 -178.3(6) . . . . ?
C29 C32 C36 C35 -174.5(7) . . . . ?
C29 C32 C33 C34 174.2(8) . . . . ?
C29 C30 C31 N3 1.0(11) . . . . ?
C21 C20 C19 O13 -153.0(5) . . . . ?
C21 C20 C19 O12 28.9(8) . . . . ?
C21 C20 C25 C24 -0.5(8) . . . . ?
C50 C47 C48 C49 178.3(6) . . . . ?
C50 C51 C52 N6 1.7(12) . . . . ?
C50 C54 C53 N6 2.0(12) . . . . ?
C93 N37 C96 N24 117.3(5) . . . . ?
C93 N37 C96 C95 6.4(6) . . . . ?
C93 N37 C92 N36 -119.4(6) . . . . ?
C93 N38 C95 N23 -113.1(5) . . . . ?
C93 N38 C95 C96 -1.1(6) . . . . ?
C93 N38 C94 N30 123.0(5) . . . 7_556 ?
C1 C2 C3 C4 -177.6(6) . . . . ?
C1 C2 C7 C6 176.5(6) . . . . ?
C13 N1 C9 C10 0.6(11) . . . . ?
C13 N1 C8 C5 54.2(8) . . . . ?
C13 C12 C11 C10 2.7(9) . . . . ?
C13 C12 C11 C14 -174.4(6) . . . . ?
C46 C45 N5 C49 -2.7(9) . . . . ?
C46 C45 N5 C44 171.4(6) . . . . ?
C46 C47 C48 C49 -3.2(9) . . . . ?
C12 C11 C10 C9 -3.5(10) . . . . ?
C12 C11 C14 C15 157.6(6) . . . . ?
C12 C11 C14 C18 -20.6(10) . . . . ?
C100 C99 N34 C89 1.5(6) . . . . ?
C100 C99 N34 C90 -167.7(5) . . . . ?
C100 C99 N27 C84 4.4(6) . . . . ?
C100 C99 N27 C83 166.2(5) . . . . ?
C25 C20 C19 O13 20.7(7) . . . . ?
C25 C20 C19 O12 -157.4(5) . . . . ?
C25 C20 C21 C22 -1.3(8) . . . . ?
C32 C29 C30 C31 172.3(6) . . . . ?
C32 C29 C28 C27 -172.5(6) . . . . ?
C32 C36 C35 N4 -0.4(14) . . . . ?
C32 C33 C34 N4 0.4(16) . . . . ?
C95 N38 C93 O26 -175.9(6) . . . . ?
C95 N38 C93 N37 5.2(6) . . . . ?
C95 N38 C94 N30 -87.0(6) . . . 7_556 ?
C95 N23 C79 N31 76.6(7) . . . 7_556 ?
C95 N23 C80 O30 175.2(6) . . . . ?
C95 N23 C80 N24 -4.9(7) . . . . ?
C2 C3 C4 C5 0.1(10) . . . . ?
C30 C29 C32 C36 -24.7(10) . . . . ?
C30 C29 C32 C33 160.2(7) . . . . ?
C30 C29 C28 C27 5.2(10) . . . . ?
C30 C31 N3 C27 3.4(10) . . . . ?
C30 C31 N3 C26 -173.2(6) . . . . ?
C27 N3 C26 C23 53.8(8) . . . . ?
C43 C38 C37 O14 4.8(8) . . . . ?
C43 C38 C37 O15 -173.2(6) . . . . ?
C43 C38 C39 C40 -0.7(10) . . . . ?
C45 C46 C47 C50 179.5(6) . . . . ?
C45 C46 C47 C48 0.9(9) . . . . ?
C5 C6 C7 C2 1.9(9) . . . . ?
C47 C50 C51 C52 -175.8(6) . . . . ?
C47 C50 C54 C53 174.0(7) . . . . ?
C47 C46 C45 N5 2.0(10) . . . . ?
C11 C14 C15 C16 -174.3(7) . . . . ?
C11 C14 C18 C17 174.5(7) . . . . ?
C22 C23 C24 C25 -0.8(9) . . . . ?
C22 C23 C26 N3 -102.8(7) . . . . ?
C28 C29 C32 C36 152.8(7) . . . . ?
C28 C29 C32 C33 -22.3(10) . . . . ?
C28 C29 C30 C31 -5.2(10) . . . . ?
C28 C27 N3 C31 -3.4(10) . . . . ?
C28 C27 N3 C26 173.2(6) . . . . ?
C99 C100 N28 C85 -165.9(5) . . . . ?
C99 C100 N28 C84 4.8(6) . . . . ?
C99 C100 N33 C88 164.3(5) . . . . ?
C99 C100 N33 C89 6.2(6) . . . . ?
C79 N23 C95 N38 -84.7(6) . . . . ?
C79 N23 C95 C96 163.2(5) . . . . ?
C79 N23 C80 O30 17.4(10) . . . . ?
C79 N23 C80 N24 -162.7(5) . . . . ?
C3 C2 C7 C6 -0.8(9) . . . . ?
C51 C50 C47 C46 45.9(9) . . . . ?
C51 C50 C47 C48 -135.6(7) . . . . ?
C51 C50 C54 C53 -1.5(11) . . . . ?
C51 C52 N6 C53 -1.3(12) . . . . ?
C4 C5 C6 C7 -1.9(9) . . . . ?
C4 C5 C8 N1 99.7(7) . . . . ?
C31 N3 C26 C23 -129.7(6) . . . . ?
C9 N1 C13 C12 -1.4(9) . . . . ?
C9 N1 C8 C5 -130.5(7) . . . . ?
C91 N35 C90 N34 -111.3(7) . . . . ?
C91 N35 C98 N26 110.6(6) . . . . ?
C91 N35 C98 C97 -0.7(7) . . . . ?
C91 N36 C92 N37 113.4(6) . . . . ?
C91 N36 C97 N25 -114.9(6) . . . . ?
C91 N36 C97 C98 -3.6(7) . . . . ?
C90 N35 C91 O27 10.3(10) . . . . ?
C90 N35 C91 N36 -168.8(5) . . . . ?
C90 N35 C98 N26 -82.1(7) . . . . ?
C90 N35 C98 C97 166.6(5) . . . . ?
C81 N25 C82 O31 11.9(11) . . . . ?
C81 N25 C82 N26 -166.9(6) . . . . ?
C81 N25 C97 N36 -85.2(7) . . . . ?
C81 N25 C97 C98 163.6(5) . . . . ?
C81 N24 C96 N37 79.6(7) . . . . ?
C81 N24 C96 C95 -169.5(5) . . . . ?
C81 N24 C80 O30 -7.8(10) . . . . ?
C81 N24 C80 N23 172.2(5) . . . . ?
C6 C5 C4 C3 0.9(9) . . . . ?
C6 C5 C8 N1 -83.6(7) . . . . ?
C52 N6 C53 C54 -0.6(12) . . . . ?
N3 C27 C28 C29 -0.9(10) . . . . ?
C10 C11 C14 C15 -19.4(10) . . . . ?
C10 C11 C14 C18 162.4(7) . . . . ?
C92 N36 C91 O27 -6.9(10) . . . . ?
C92 N36 C91 N35 172.2(6) . . . . ?
C92 N36 C97 N25 76.3(8) . . . . ?
C92 N36 C97 C98 -172.4(6) . . . . ?
C92 N37 C96 N24 -89.2(7) . . . . ?
C92 N37 C96 C95 160.0(5) . . . . ?
C92 N37 C93 O26 20.0(9) . . . . ?
C92 N37 C93 N38 -161.1(5) . . . . ?
C14 C11 C10 C9 173.5(7) . . . . ?
C14 C15 C16 N2 -1.6(14) . . . . ?
C14 C18 C17 N2 1.0(14) . . . . ?
C54 C50 C47 C46 -129.5(7) . . . . ?
C54 C50 C47 C48 49.0(9) . . . . ?
C54 C50 C51 C52 -0.2(11) . . . . ?
C82 N26 C98 N35 -116.0(6) . . . . ?
C82 N26 C98 C97 -5.1(7) . . . . ?
C82 N26 C83 N27 116.3(7) . . . . ?
C82 N25 C81 N24 -109.1(7) . . . . ?
C82 N25 C97 N36 110.3(6) . . . . ?
C82 N25 C97 C98 -1.0(7) . . . . ?
C55 N7 C75 N18 123.7(9) . . . . ?
C55 N7 C75 C76 12.2(8) . . . . ?
C55 N7 C62 N14 -125.7(7) . . . . ?
C55 N8 C76 N17 -108.2(9) . . . . ?
C55 N8 C76 C75 2.6(8) . . . . ?
C55 N8 C56 N9 112.5(8) . . . . ?
C41 C44 N5 C45 -91.6(7) . . . . ?
C41 C44 N5 C49 82.6(7) . . . . ?
C36 C32 C33 C34 -1.0(12) . . . . ?
C8 N1 C13 C12 173.9(6) . . . . ?
C8 N1 C9 C10 -174.8(7) . . . . ?
C8 C5 C4 C3 177.6(6) . . . . ?
C8 C5 C6 C7 -178.6(5) . . . . ?
C26 C23 C24 C25 174.7(5) . . . . ?
C26 C23 C22 C21 -176.5(6) . . . . ?
C7 C2 C3 C4 -0.2(9) . . . . ?
C63 N16 C77 N9 -124.5(9) . . . . ?
C63 N16 C77 C78 -11.2(8) . . . . ?
C63 N16 C64 N17 131.1(8) . . . . ?
C63 N15 C78 N10 109.3(10) . . . . ?
C63 N15 C78 C77 -1.3(8) . . . . ?
C80 N24 C96 N37 -110.6(6) . . . . ?
C80 N24 C96 C95 0.3(6) . . . . ?
C80 N24 C81 N25 112.0(7) . . . . ?
C80 N23 C95 N38 117.1(5) . . . . ?
C80 N23 C95 C96 4.9(6) . . . . ?
C80 N23 C79 N31 -127.5(6) . . . 7_556 ?
C97 N36 C91 O27 -175.9(6) . . . . ?
C97 N36 C91 N35 3.3(7) . . . . ?
C97 N36 C92 N37 -78.8(8) . . . . ?
C97 N25 C81 N24 87.6(8) . . . . ?
C97 N25 C82 O31 176.7(7) . . . . ?
C97 N25 C82 N26 -2.1(7) . . . . ?
C42 C41 C44 N5 -106.1(7) . . . . ?
C42 C41 C40 C39 1.8(12) . . . . ?
C98 N26 C82 O31 -174.2(7) . . . . ?
C98 N26 C82 N25 4.6(7) . . . . ?
C98 N26 C83 N27 -83.8(9) . . . . ?
C98 N35 C91 O27 177.7(6) . . . . ?
C98 N35 C91 N36 -1.4(7) . . . . ?
C98 N35 C90 N34 82.5(8) . . . . ?
C44 C41 C42 C43 176.4(7) . . . . ?
C44 C41 C40 C39 -175.5(7) . . . . ?
C48 C49 N5 C45 0.4(9) . . . . ?
C48 C49 N5 C44 -173.7(5) . . . . ?
C39 C38 C37 O14 -177.7(6) . . . . ?
C39 C38 C37 O15 4.3(8) . . . . ?
C39 C38 C43 C42 1.6(10) . . . . ?
C33 C32 C36 C35 0.9(11) . . . . ?
C94 N38 C93 O26 -23.6(9) . . . . ?
C94 N38 C93 N37 157.5(5) . . . . ?
C94 N38 C95 N23 94.6(6) . . . . ?
C94 N38 C95 C96 -153.4(5) . . . . ?
C76 N8 C55 O18 -177.1(6) . . . . ?
C76 N8 C55 N7 5.2(8) . . . . ?
C76 N8 C56 N9 -78.8(10) . . . . ?
C76 N17 C65 O23 -177.7(8) . . . . ?
C76 N17 C65 N18 4.0(9) . . . . ?
C76 N17 C64 N16 84.1(10) . . . . ?
C57 N9 C77 N16 109.8(10) . . . . ?
C57 N9 C77 C78 -3.2(9) . . . . ?
C57 N9 C56 N8 -114.1(9) . . . . ?
C57 N10 C78 N15 -120.8(10) . . . . ?
C57 N10 C78 C77 -9.7(9) . . . . ?
C15 C14 C18 C17 -3.8(11) . . . . ?
C75 N18 C65 O23 172.7(7) . . . . ?
C75 N18 C65 N17 -8.9(8) . . . . ?
C75 N18 C66 N19 -89.1(10) . . . . ?
C75 N7 C55 O18 171.1(6) . . . . ?
C75 N7 C55 N8 -11.3(8) . . . . ?
C75 N7 C62 N14 81.3(8) . . . . ?
C62 N14 C61 O21 -11.8(12) . . . . ?
C62 N14 C61 N13 165.9(7) . . . . ?
C62 N14 C74 N19 84.4(11) . . . . ?
C62 N14 C74 C73 -163.0(7) . . . . ?
C62 N7 C55 O18 15.1(11) . . . . ?
C62 N7 C55 N8 -167.2(6) . . . . ?
C62 N7 C75 N18 -80.7(11) . . . . ?
C62 N7 C75 C76 167.8(7) . . . . ?
C40 C41 C42 C43 -0.9(11) . . . . ?
C40 C41 C44 N5 71.1(9) . . . . ?
C59 N11 C58 N15 -119.8(9) . . . 5_657 ?
C59 N11 C71 N22 114.1(10) . . . . ?
C59 N11 C71 C72 1.7(9) . . . . ?
C59 N12 C72 N21 -113.3(10) . . . . ?
C59 N12 C72 C71 -1.5(9) . . . . ?
C59 N12 C60 N13 108.1(9) . . . . ?
C83 N26 C82 O31 -12.4(11) . . . . ?
C83 N26 C82 N25 166.4(6) . . . . ?
C83 N26 C98 N35 82.7(7) . . . . ?
C83 N26 C98 C97 -166.4(6) . . . . ?
C61 N13 C73 N20 113.5(10) . . . . ?
C61 N13 C73 C74 3.3(10) . . . . ?
C61 N13 C60 N12 -110.2(9) . . . . ?
C61 N14 C62 N7 116.4(7) . . . . ?
C61 N14 C74 N19 -116.6(9) . . . . ?
C61 N14 C74 C73 -4.0(9) . . . . ?
C35 N4 C34 C33 0.2(16) . . . . ?
C74 N14 C62 N7 -86.1(9) . . . . ?
C74 N14 C61 O21 -171.5(8) . . . . ?
C74 N14 C61 N13 6.2(9) . . . . ?
C74 N19 C67 N20 -5.6(11) . . . . ?
C74 N19 C67 O24 173.0(9) . . . . ?
C74 N19 C66 N18 80.4(12) . . . . ?
C18 C14 C15 C16 4.0(11) . . . . ?
C58 N11 C59 O20 15.2(13) . . . . ?
C58 N11 C59 N12 -163.0(8) . . . . ?
C58 N11 C71 N22 -85.2(11) . . . . ?
C58 N11 C71 C72 162.5(7) . . . . ?
C58 N15 C63 O22 17.5(12) 5_657 . . . ?
C58 N15 C63 N16 -165.6(7) 5_657 . . . ?
C58 N15 C78 N10 -90.4(10) 5_657 . . . ?
C58 N15 C78 C77 159.0(7) 5_657 . . . ?
C65 N18 C75 N7 -100.8(9) . . . . ?
C65 N18 C75 C76 9.9(8) . . . . ?
C65 N18 C66 N19 100.6(10) . . . . ?
C65 N17 C76 N8 112.8(9) . . . . ?
C65 N17 C76 C75 2.0(8) . . . . ?
C65 N17 C64 N16 -117.6(9) . . . . ?
C77 N16 C63 O22 -172.1(7) . . . . ?
C77 N16 C63 N15 10.8(8) . . . . ?
C77 N16 C64 N17 -81.5(10) . . . . ?
C77 N9 C57 O19 177.5(8) . . . . ?
C77 N9 C57 N10 -2.8(9) . . . . ?
C77 N9 C56 N8 81.4(10) . . . . ?
C64 N17 C76 N8 -87.8(10) . . . . ?
C64 N17 C76 C75 161.5(8) . . . . ?
C64 N17 C65 O23 21.7(13) . . . . ?
C64 N17 C65 N18 -156.6(7) . . . . ?
C64 N16 C63 O22 -20.3(12) . . . . ?
C64 N16 C63 N15 162.6(7) . . . . ?
C64 N16 C77 N9 85.2(10) . . . . ?
C64 N16 C77 C78 -161.5(7) . . . . ?
C67 N20 C73 N13 -115.5(10) . . . . ?
C67 N20 C73 C74 -3.9(10) . . . . ?
C67 N20 C68 N21 110.4(10) . . . . ?
C67 N19 C74 N14 114.7(10) . . . . ?
C67 N19 C74 C73 3.1(10) . . . . ?
C67 N19 C66 N18 -114.7(10) . . . . ?
C69 N22 C70 N10 125.1(9) . . . 5_657 ?
C69 N22 C71 N11 -116.2(10) . . . . ?
C69 N22 C71 C72 -3.8(10) . . . . ?
C69 N21 C72 N12 114.9(11) . . . . ?
C69 N21 C72 C71 3.8(10) . . . . ?
C69 N21 C68 N20 -110.5(11) . . . . ?
C70 N22 C69 N21 164.1(9) . . . . ?
C70 N22 C69 O25 -14.8(15) . . . . ?
C70 N22 C71 N11 86.5(12) . . . . ?
C70 N22 C71 C72 -161.0(9) . . . . ?
C70 N10 C57 O19 -17.3(14) 5_657 . . . ?
C70 N10 C57 N9 163.1(8) 5_657 . . . ?
C70 N10 C78 N15 84.7(12) 5_657 . . . ?
C70 N10 C78 C77 -164.2(9) 5_657 . . . ?
C78 N10 C57 O19 -172.1(8) . . . . ?
C78 N10 C57 N9 8.2(9) . . . . ?
C78 N15 C63 O22 177.3(7) . . . . ?
C78 N15 C63 N16 -5.8(9) . . . . ?
C17 N2 C16 C15 -1.2(15) . . . . ?
C34 N4 C35 C36 -0.2(15) . . . . ?
C16 N2 C17 C18 1.5(14) . . . . ?
C72 N12 C59 O20 -175.6(7) . . . . ?
C72 N12 C59 N11 2.6(9) . . . . ?
C72 N12 C60 N13 -79.0(11) . . . . ?
C72 N21 C69 N22 -6.4(10) . . . . ?
C72 N21 C69 O25 172.5(9) . . . . ?
C72 N21 C68 N20 90.8(11) . . . . ?
C66 N19 C74 N14 -79.0(12) . . . . ?
C66 N19 C74 C73 169.4(9) . . . . ?
C66 N19 C67 N20 -172.0(9) . . . . ?
C66 N19 C67 O24 6.6(16) . . . . ?
C66 N18 C75 N7 87.8(10) . . . . ?
C66 N18 C75 C76 -161.5(7) . . . . ?
C66 N18 C65 O23 -16.0(12) . . . . ?
C66 N18 C65 N17 162.4(7) . . . . ?
C73 N20 C67 N19 6.0(11) . . . . ?
C73 N20 C67 O24 -172.6(9) . . . . ?
C73 N20 C68 N21 -80.5(13) . . . . ?
C73 N13 C61 O21 171.9(8) . . . . ?
C73 N13 C61 N14 -5.8(9) . . . . ?
C73 N13 C60 N12 90.4(10) . . . . ?
C56 N8 C55 O18 -7.3(12) . . . . ?
C56 N8 C55 N7 175.0(7) . . . . ?
C56 N8 C76 N17 81.7(10) . . . . ?
C56 N8 C76 C75 -167.5(7) . . . . ?
C56 N9 C57 O19 11.5(13) . . . . ?
C56 N9 C57 N10 -168.8(8) . . . . ?
C56 N9 C77 N16 -84.0(10) . . . . ?
C56 N9 C77 C78 163.0(8) . . . . ?
C68 N21 C69 N22 -167.1(8) . . . . ?
C68 N21 C69 O25 11.8(15) . . . . ?
C68 N21 C72 N12 -84.5(12) . . . . ?
C68 N21 C72 C71 164.5(9) . . . . ?
C68 N20 C67 N19 176.1(9) . . . . ?
C68 N20 C67 O24 -2.5(16) . . . . ?
C68 N20 C73 N13 74.5(12) . . . . ?
C68 N20 C73 C74 -173.9(8) . . . . ?
C60 N12 C59 O20 -2.0(12) . . . . ?
C60 N12 C59 N11 176.2(7) . . . . ?
C60 N12 C72 N21 73.3(13) . . . . ?
C60 N12 C72 C71 -174.9(7) . . . . ?
C60 N13 C61 O21 10.5(13) . . . . ?
C60 N13 C61 N14 -167.2(7) . . . . ?
C60 N13 C73 N20 -85.4(11) . . . . ?
C60 N13 C73 C74 164.4(8) . . . . ?
C71 N22 C69 N21 6.3(10) . . . . ?
C71 N22 C69 O25 -172.6(9) . . . . ?
C71 N22 C70 N10 -79.6(12) . . . 5_657 ?
C71 N11 C59 O20 175.5(7) . . . . ?
C71 N11 C59 N12 -2.7(9) . . . . ?
C71 N11 C58 N15 81.4(11) . . . 5_657 ?
N5 C49 C48 C47 2.6(9) . . . . ?
N30 C102 N31 C87 114.0(5) . . . . ?
N30 C102 N31 C79 -88.8(6) . . . 7_556 ?
N30 C86 N29 C101 -5.2(6) . . . . ?
N30 C86 N29 C85 -168.4(5) . . . . ?
N31 C102 N30 C86 -113.9(5) . . . . ?
N31 C102 N30 C94 79.9(6) . . . 7_556 ?
N31 C87 N32 C101 2.1(6) . . . . ?
N31 C87 N32 C88 169.5(5) . . . . ?
N32 C101 C102 N30 -121.1(4) . . . . ?
N32 C101 C102 N31 -0.9(5) . . . . ?
N32 C101 N29 C86 115.8(5) . . . . ?
N32 C101 N29 C85 -81.3(7) . . . . ?
N32 C87 N31 C102 -2.8(6) . . . . ?
N32 C87 N31 C79 -160.8(5) . . . 7_556 ?
N32 C88 N33 C100 83.9(7) . . . . ?
N32 C88 N33 C89 -119.9(6) . . . . ?
N29 C101 C102 N30 -1.3(5) . . . . ?
N29 C101 C102 N31 119.0(4) . . . . ?
N29 C101 N32 C87 -112.8(5) . . . . ?
N29 C101 N32 C88 80.3(6) . . . . ?
N29 C86 N30 C102 4.3(6) . . . . ?
N29 C86 N30 C94 170.5(5) . . . 7_556 ?
N29 C85 N28 C100 -82.7(7) . . . . ?
N29 C85 N28 C84 107.8(6) . . . . ?
N28 C100 C99 N34 -124.8(4) . . . . ?
N28 C100 C99 N27 -5.3(5) . . . . ?
N28 C100 N33 C88 -82.6(6) . . . . ?
N28 C100 N33 C89 119.3(5) . . . . ?
N28 C85 N29 C101 83.3(7) . . . . ?
N28 C85 N29 C86 -115.5(6) . . . . ?
N28 C84 N27 C99 -1.6(7) . . . . ?
N28 C84 N27 C83 -164.0(5) . . . . ?
N33 C100 C99 N34 -4.4(5) . . . . ?
N33 C100 C99 N27 115.1(5) . . . . ?
N33 C100 N28 C85 81.5(6) . . . . ?
N33 C100 N28 C84 -107.9(5) . . . . ?
N33 C88 N32 C101 -82.9(7) . . . . ?
N33 C88 N32 C87 111.3(6) . . . . ?
N33 C89 N34 C99 2.3(6) . . . . ?
N33 C89 N34 C90 171.9(5) . . . . ?
N34 C99 N27 C84 116.6(6) . . . . ?
N34 C99 N27 C83 -81.6(7) . . . . ?
N34 C89 N33 C100 -5.5(6) . . . . ?
N34 C89 N33 C88 -164.0(5) . . . . ?
N27 C99 N34 C89 -110.1(6) . . . . ?
N27 C99 N34 C90 80.6(7) . . . . ?
N27 C84 N28 C100 -2.2(6) . . . . ?
N27 C84 N28 C85 168.4(5) . . . . ?

loop_
_smtbx_masks_void_nr
_smtbx_masks_void_average_x
_smtbx_masks_void_average_y
_smtbx_masks_void_average_z
_smtbx_masks_void_volume
_smtbx_masks_void_count_electrons
_smtbx_masks_void_content
1 0.000 -0.011 0.250 962.1 124.0 ?
2 0.000 -0.587 0.750 962.1 124.1 ?
3 0.190 0.331 0.690 51.8 15.0 ?
4 0.190 0.669 0.190 51.8 18.3 ?
5 0.181 0.137 0.415 8.7 0.0 ?
6 0.181 0.863 0.915 8.7 0.0 ?
7 0.310 0.169 0.310 51.8 17.0 ?
8 0.310 0.831 0.810 51.8 13.7 ?
9 0.500 0.172 0.250 962.1 124.0 ?
10 0.500 -0.555 0.750 962.1 124.1 ?
11 0.319 0.363 0.585 8.7 0.5 ?
12 0.319 0.637 0.085 8.7 0.5 ?
13 0.690 0.169 0.190 51.8 18.3 ?
14 0.690 0.831 0.690 51.8 15.0 ?
15 0.681 0.363 0.915 8.7 0.0 ?
16 0.681 0.637 0.415 8.7 0.0 ?
17 0.810 0.331 0.810 51.8 13.7 ?
18 0.810 0.669 0.310 51.8 17.0 ?
19 0.819 0.137 0.085 8.7 0.5 ?
20 0.819 0.863 0.585 8.7 0.5 ?
